data_7130658
loop_
_publ_author_name
'Chen, Wenjing'
'Li, Huafeng'
'Jin, Yuzhen'
'Wu, Che'
'Yuan, Zelong'
'Ma, Pengtao'
'Wang, Jingping'
'Niu, Jingyang'

_publ_section_title
;
 An intriguing tetranuclear Rh-based polyoxometalate for the reduction of
 nitroarene and oxidation of aniline.
;
_journal_issue 71
_journal_name_full 'Chemical communications (Cambridge, England)'
_journal_page_first 9902
_journal_page_last 9905
_journal_paper_doi 10.1039/d2cc03076d
_journal_volume 58
_journal_year 2022
_chemical_formula_moiety 'C12 H8 As4 N4 Na5 O146 Rh4 S2 W40, 2(C12 H12 Cl2 N4 Na0.17 Rh0.83), 2(C8 H8 N2), 46(H2 O)'
_chemical_formula_sum 'C52 H148 As4 Cl4 N16 Na5.34 O192 Rh5.66 S2 W40'
_chemical_formula_weight 12634.16
_space_group_crystal_system monoclinic
_space_group_IT_number 15
_space_group_name_Hall '-C 2yc'
_space_group_name_H-M_alt 'C 1 2/c 1'
_atom_sites_solution_hydrogens geom
_atom_sites_solution_primary dual
_audit_creation_date 2022-08-05
_audit_creation_method
;
Olex2 1.2
(compiled 2018.05.29 svn.r3508 for OlexSys, GUI svn.r5506)
;
_audit_update_record
;
2022-08-06 deposited with the CCDC.	2022-08-10 downloaded from the CCDC.
;
_cell_angle_alpha 90
_cell_angle_beta 110.885(5)
_cell_angle_gamma 90
_cell_formula_units_Z 4
_cell_length_a 41.050(5)
_cell_length_b 19.763(2)
_cell_length_c 29.763(4)
_cell_measurement_reflns_used 9951
_cell_measurement_temperature 296
_cell_measurement_theta_max 28.05
_cell_measurement_theta_min 2.53
_cell_volume 22559(5)
_computing_cell_refinement 'SAINT V8.38A (?, 2016)'
_computing_data_collection 'BRUKE D8 VENTURE'
_computing_data_reduction 'SAINT V8.38A (?, 2016)'
_computing_molecular_graphics 'Olex2 (Dolomanov et al., 2009)'
_computing_publication_material 'Olex2 (Dolomanov et al., 2009)'
_computing_structure_refinement 'ShelXL (Sheldrick, 2015)'
_computing_structure_solution 'ShelXT (Sheldrick, 2015)'
_diffrn_ambient_temperature 296.3
_diffrn_measured_fraction_theta_full 0.996
_diffrn_measured_fraction_theta_max 0.996
_diffrn_measurement_device_type 'Bruker D8 VENTURE PHOTON II'
_diffrn_measurement_method '\f and \w scans'
_diffrn_radiation_monochromator 'Helios multilayer optic'
_diffrn_radiation_type MoK\a
_diffrn_radiation_wavelength 0.71073
_diffrn_reflns_av_R_equivalents 0.0482
_diffrn_reflns_av_unetI/netI 0.0424
_diffrn_reflns_Laue_measured_fraction_full 0.996
_diffrn_reflns_Laue_measured_fraction_max 0.996
_diffrn_reflns_limit_h_max 48
_diffrn_reflns_limit_h_min -48
_diffrn_reflns_limit_k_max 23
_diffrn_reflns_limit_k_min -23
_diffrn_reflns_limit_l_max 35
_diffrn_reflns_limit_l_min -33
_diffrn_reflns_number 84416
_diffrn_reflns_point_group_measured_fraction_full 0.996
_diffrn_reflns_point_group_measured_fraction_max 0.996
_diffrn_reflns_theta_full 25.100
_diffrn_reflns_theta_max 25.100
_diffrn_reflns_theta_min 2.187
_diffrn_source_type Microfocus
_diffrn_standards_number 0
_exptl_absorpt_coefficient_mu 21.447
_exptl_absorpt_correction_T_max 0.0113
_exptl_absorpt_correction_T_min 0.0013
_exptl_absorpt_correction_type multi-scan
_exptl_absorpt_process_details
;
 SADABS-2016/2 - Bruker AXS area detector scaling and absorption correction 
 --------------------------------------------------------------------------

 Reference: Krause, L., Herbst-Irmer, R., Sheldrick G.M. & Stalke D.,
 J. Appl. Cryst. 48 (2015) 3-10.

 Equivalent reflections defined by point group 2/m    for scaling

 Equivalent reflections defined by point group 2/m    for error model

 Reading file M5360_01.raw
 Reading file M5360_02.raw
 Reading file M5360_03.raw

 Mean and maximum errors in direction cosine check function =   0.000   0.003
 The mean error should not exceed 0.005, and is usually caused by matrix
 changes during data processing.

 Approximate wavelength, cell and maximum 2-theta (from cosines etc.):
 0.71074   40.909   19.760   29.715   89.925  110.846   90.025   56.64

 Scan  2-theta  high res  %[I>3sig(I)]
   1     0.00    0.7500      28.99
   2    15.84    0.7500      52.40
   3    14.94    0.7500      48.69

 ==============================================================================

 PART 1 - Refinement of parameters to model systematic errors

 Thresholds should now be specified for excluding reflections from the
 parameter refinement; these reflections may still be corrected and included
 in the final output .hkl file

  184690 Reflections of which  28665 unique;  326.88 data per frame

 Redundancy:          1     2     3     4     5     6     7     8     9+
 Number of groups:   645  1169  2303  3615  3371  3859  3676  3869  6158

 Mean(I/sigma):  -inf    0     1     2     3     5    10    15    20   +inf
 Number of groups:  4418  7391  3798  2511  3108  3552  1427   810  1650


 Reading crystal faces from file:  D:\frames\guest\M5360\work\nac_db.p4p

 Crystal faces:

     H       K       L      d(mm)

   1.000   0.000   1.000   0.06200
  -1.000   0.000   0.000   0.10000
   1.000   0.000   0.000   0.01400
   1.000   1.000   1.000   0.12400
   0.000   1.000   1.000   0.16100
  -1.000   0.000   1.000   0.18500
   1.000   0.000  -1.000   0.03400
  -1.000  -1.000   1.000   0.09500
   1.000   1.000  -1.000   0.04800
   0.000   0.000  -1.000   0.04900
  -1.000  -1.000   0.000   0.06800

  11 Faces  +  18 Corners  =  27 Edges  +  2

 Cycle  1     Mu   0.000 mm-1     Rint  0.16945
 Cycle  2     Mu   5.000 mm-1     Rint  0.16010
 Cycle  3     Mu  13.090 mm-1     Rint  0.17267
 Cycle  4     Mu   6.076 mm-1     Rint  0.16026
 Cycle  5     Mu   5.314 mm-1     Rint  0.16008
 Cycle  6     Mu   5.277 mm-1     Rint  0.16008
 Cycle  7     Mu   5.299 mm-1     Rint  0.16008
 Cycle  8     Mu   5.341 mm-1     Rint  0.16008
 All Rint values calculated using  101683 selected reflections only
 Rint 0.1695 for mu = 0 and 0.1601 for mu =   5.315 mm-1
 All Rint values calculated using  101683 selected reflections only
 Minimum and maximum transmission coefficients = 0.39435 and 0.63139
 Minimum and maximum t-bar = 0.0841 and 0.1666 mm

 Settings for parameter refinement:

 Maximum resolution =  0.1000 A
 (Intensity/sigma) threshold = 1.500
 Restraint esd for equal adjacent scale factors =  0.0050
 Maximum odd and even orders for spherical harmonics =   1   4

  101683 Reflections employed for parameter determination
 Effective data to parameter ratio =  144.67

 wR2(int) =  0.1291 (selected reflections only, before parameter refinement)

 Cycle  wR2(incid)  wR2(diffr)  Mean wt.
    1     0.1145      0.0930     0.7487
    2     0.0873      0.0818     0.7785
    3     0.0799      0.0776     0.7887
    4     0.0767      0.0756     0.7934
    5     0.0751      0.0746     0.7959
    6     0.0742      0.0740     0.7972
    7     0.0737      0.0736     0.7980
    8     0.0734      0.0734     0.7985
    9     0.0732      0.0732     0.7988
   10     0.0731      0.0731     0.7991
   11     0.0730      0.0731     0.7992
   12     0.0730      0.0730     0.7993
   13     0.0729      0.0730     0.7994
   14     0.0729      0.0730     0.7995
   15     0.0728      0.0729     0.7996
   16     0.0728      0.0729     0.7996
   17     0.0728      0.0729     0.7996
   18     0.0728      0.0729     0.7997
   19     0.0728      0.0729     0.7997
   20     0.0728      0.0729     0.7997
   21     0.0728      0.0729     0.7997
   22     0.0728      0.0729     0.7997
   23     0.0728      0.0729     0.7997
   24     0.0728      0.0729     0.7998
   25     0.0727      0.0729     0.7998
   26     0.0727      0.0729     0.7998
   27     0.0727      0.0729     0.7998
   28     0.0727      0.0729     0.7998
   29     0.0727      0.0729     0.7998
   30     0.0727      0.0729     0.7998
   31     0.0727      0.0729     0.7998
   32     0.0727      0.0729     0.7998
   33     0.0727      0.0728     0.7998
   34     0.0727      0.0728     0.7998
   35     0.0727      0.0728     0.7998
   36     0.0727      0.0728     0.7998
   37     0.0727      0.0728     0.7998
   38     0.0727      0.0728     0.7998
   39     0.0727      0.0728     0.7998
   40     0.0727      0.0728     0.7998
   41     0.0727      0.0728     0.7998
   42     0.0727      0.0728     0.7998
   43     0.0727      0.0728     0.7998
   44     0.0727      0.0728     0.7998
   45     0.0727      0.0728     0.7998
   46     0.0727      0.0728     0.7998
   47     0.0727      0.0728     0.7998
   48     0.0727      0.0728     0.7998
   49     0.0727      0.0728     0.7998
   50     0.0727      0.0728     0.7998

 wR2(int) =  0.0728 (selected reflections only, after parameter refinement)

 ==============================================================================

 PART 2 - Reject outliers and establish error model

 Rejected reflections are ignored in the statistics and Postscript plots
 (except the detector diagnostics) and in the output .hkl file
 Before applying rejections there are:

  184690 total and  28665 unique reflections assuming Friedel's law

 Reflections rejected for which |I-<I>|/su >   4.00
 where:  su^2 = sigma(I)^2 + (  0.04000 <I>)^2  (sigma(I) from SAINT)

  182486 total and  28664 unique reflections left after |I-<I>|/su test

 su^2 = [K*sigma(I)]^2 + [g<I>]^2  where sigma(I) is from SAINT


 Error model 5: refine all K and overall g

 Run 2theta R(int) Incid. factors Diffr. factors    K      g   I/s(lim) Total I>2sig(I)
   1   0.0  0.2750  0.579 - 0.774  0.834 - 1.473  1.382  0.0593  16.9   76211   23435
   2  15.8  0.0724  0.676 - 0.990  0.802 - 1.473  0.851  0.0593  16.9   67988   42778
   3  14.9  0.0810  0.700 - 0.876  0.806 - 1.396  0.861  0.0593  16.9   38287   22630

 I/s(lim) is the limiting value of I/sigma(I) for a reflection of infinite
 intensity, and may be used as a criterion for data quality (Diederichs(2010),
 Acta Cryst, D66, 733-740. The above statistics are based on all non-rejected
 data, ignoring reflections without equivalents when estimating R(int) and K.


 Scan  2-theta  high res  %[I>3sig(I)]
   1     0.00    0.7500      28.99
   2    15.84    0.7500      52.40
   3    14.94    0.7500      48.69

 Fast scans:  1

 These scans are used only to provide replacements for reflections missing
 in all other scans (e.g.  overloads suppressed by SAINT) and do not otherwise
 contribute to the final reflection file.

 Fast scans truncated to  1.5000 Angstroms

 ==============================================================================

 PART 1 - Refinement of parameters to model systematic errors

 Thresholds should now be specified for excluding reflections from the
 parameter refinement; these reflections may still be corrected and included
 in the final output .hkl file

  107451 Reflections of which  28586 unique;  190.52 data per frame

 Redundancy:          1     2     3     4     5     6     7     8     9+
 Number of groups:  2467  6098  5142  6708  3176  2062  1562  1038   333

 Mean(I/sigma):  -inf    0     1     2     3     5    10    15    20   +inf
 Number of groups:  4137  5898  3461  2248  3045  4390  1817  1066  2524


 Reading crystal faces from file:  D:\frames\guest\M5360\work\nac_db.p4p

 Crystal faces:

     H       K       L      d(mm)

   1.000   0.000   1.000   0.06200
  -1.000   0.000   0.000   0.10000
   1.000   0.000   0.000   0.01400
   1.000   1.000   1.000   0.12400
   0.000   1.000   1.000   0.16100
  -1.000   0.000   1.000   0.18500
   1.000   0.000  -1.000   0.03400
  -1.000  -1.000   1.000   0.09500
   1.000   1.000  -1.000   0.04800
   0.000   0.000  -1.000   0.04900
  -1.000  -1.000   0.000   0.06800

  11 Faces  +  18 Corners  =  27 Edges  +  2

 Cycle  1     Mu   0.000 mm-1     Rint  0.14047
 Cycle  2     Mu   5.000 mm-1     Rint  0.12808
 Cycle  3     Mu  13.090 mm-1     Rint  0.13561
 Cycle  4     Mu   7.257 mm-1     Rint  0.12723
 Cycle  5     Mu   6.967 mm-1     Rint  0.12719
 Cycle  6     Mu   6.826 mm-1     Rint  0.12719
 Cycle  7     Mu   6.864 mm-1     Rint  0.12719
 All Rint values calculated using   65086 selected reflections only
 Rint 0.1405 for mu = 0 and 0.1272 for mu =   6.861 mm-1
 All Rint values calculated using   75185 selected reflections only
 Minimum and maximum transmission coefficients = 0.30672 and 0.55501
 Minimum and maximum t-bar = 0.0827 and 0.1625 mm

 Settings for parameter refinement:

 Maximum resolution =  0.1000 A
 (Intensity/sigma) threshold = 1.500
 Restraint esd for equal adjacent scale factors =  0.0050
 Maximum odd and even orders for spherical harmonics =   1   4

   75185 Reflections employed for parameter determination
 Effective data to parameter ratio =  102.01

 wR2(int) =  0.1214 (selected reflections only, before parameter refinement)

 Cycle  wR2(incid)  wR2(diffr)  Mean wt.
    1     0.1061      0.0816     0.8331
    2     0.0749      0.0691     0.8670
    3     0.0667      0.0644     0.8772
    4     0.0635      0.0624     0.8816
    5     0.0619      0.0613     0.8839
    6     0.0611      0.0607     0.8851
    7     0.0606      0.0604     0.8859
    8     0.0602      0.0601     0.8863
    9     0.0600      0.0599     0.8867
   10     0.0598      0.0598     0.8869
   11     0.0597      0.0597     0.8871
   12     0.0596      0.0596     0.8873
   13     0.0595      0.0595     0.8874
   14     0.0595      0.0595     0.8875
   15     0.0594      0.0594     0.8875
   16     0.0594      0.0594     0.8876
   17     0.0593      0.0593     0.8877
   18     0.0593      0.0593     0.8877
   19     0.0593      0.0593     0.8878
   20     0.0592      0.0593     0.8878
   21     0.0592      0.0592     0.8878
   22     0.0592      0.0592     0.8878
   23     0.0592      0.0592     0.8879
   24     0.0592      0.0592     0.8879
   25     0.0592      0.0592     0.8879
   26     0.0591      0.0592     0.8879
   27     0.0591      0.0591     0.8879
   28     0.0591      0.0591     0.8879
   29     0.0591      0.0591     0.8879
   30     0.0591      0.0591     0.8879
   31     0.0591      0.0591     0.8880
   32     0.0591      0.0591     0.8880
   33     0.0591      0.0591     0.8880
   34     0.0591      0.0591     0.8880
   35     0.0591      0.0591     0.8880
   36     0.0591      0.0591     0.8880
   37     0.0591      0.0591     0.8880
   38     0.0591      0.0591     0.8880
   39     0.0591      0.0591     0.8880
   40     0.0591      0.0591     0.8880
   41     0.0590      0.0591     0.8880
   42     0.0590      0.0591     0.8880
   43     0.0590      0.0591     0.8880
   44     0.0590      0.0591     0.8880
   45     0.0590      0.0591     0.8880
   46     0.0590      0.0591     0.8880
   47     0.0590      0.0591     0.8880
   48     0.0590      0.0591     0.8880
   49     0.0590      0.0591     0.8880
   50     0.0590      0.0591     0.8880

 wR2(int) =  0.0591 (selected reflections only, after parameter refinement)

 ==============================================================================

 PART 2 - Reject outliers and establish error model

 Rejected reflections are ignored in the statistics and Postscript plots
 (except the detector diagnostics) and in the output .hkl file
 Before applying rejections there are:

  107451 total and  28586 unique reflections assuming Friedel's law
 plus  12671 total and  3678 unique reflections in fast scans

 Reflections rejected for which |I-<I>|/su >   4.00
 where:  su^2 = sigma(I)^2 + (  0.04000 <I>)^2  (sigma(I) from SAINT)

  107298 total and  28585 unique reflections left after |I-<I>|/su test
 plus  12210 total and  3669 unique reflections in fast scans

 su^2 = [K*sigma(I)]^2 + [g<I>]^2  where sigma(I) is from SAINT


 Error model 5: refine all K and overall g

 Run 2theta R(int) Incid. factors Diffr. factors    K      g   I/s(lim) Total I>2sig(I)
   1f  0.0  0.0868  0.660 - 0.873  0.849 - 1.308  1.470  0.0427  23.4   12210    8617
   2  15.8  0.0649  0.721 - 1.050  0.793 - 1.399  0.901  0.0427  23.4   68772   42464
   3  14.9  0.0722  0.794 - 0.958  0.807 - 1.311  0.866  0.0427  23.4   38526   22686

 I/s(lim) is the limiting value of I/sigma(I) for a reflection of infinite
 intensity, and may be used as a criterion for data quality (Diederichs(2010),
 Acta Cryst, D66, 733-740. The above statistics are based on all non-rejected
 data, ignoring reflections without equivalents when estimating R(int) and K.


 ==============================================================================

 PART 3 - Output Postscript diagnostics and corrected data

 Diagnostic plots written to Postscript file M5360.eps

 Reflections not merged
       4 Overloads replaced by fast scan measurements
  107302 Corrected reflections written to file M5360_0m.hkl
 Estimated minimum and maximum transmission:  0.0013  0.0113
 The ratio of these values is more reliable than their absolute values!
 Additional spherical absorption correction applied with mu*r =  5.5700
;
_exptl_crystal_colour yellow
_exptl_crystal_colour_primary yellow
_exptl_crystal_density_diffrn 3.476
_exptl_crystal_description plate
_exptl_crystal_F_000 20614
_exptl_crystal_size_max 0.16
_exptl_crystal_size_mid 0.12
_exptl_crystal_size_min 0.1
_refine_diff_density_max 2.300
_refine_diff_density_min -1.254
_refine_diff_density_rms 0.227
_refine_ls_extinction_method none
_refine_ls_goodness_of_fit_ref 1.049
_refine_ls_hydrogen_treatment constr
_refine_ls_matrix_type full
_refine_ls_number_parameters 1245
_refine_ls_number_reflns 20002
_refine_ls_number_restraints 36
_refine_ls_restrained_S_all 1.049
_refine_ls_R_factor_all 0.0579
_refine_ls_R_factor_gt 0.0402
_refine_ls_shift/su_max 0.001
_refine_ls_shift/su_mean 0.000
_refine_ls_structure_factor_coef Fsqd
_refine_ls_weighting_details 'w=1/[\s^2^(Fo^2^)+(0.0502P)^2^+307.7971P] where P=(Fo^2^+2Fc^2^)/3'
_refine_ls_weighting_scheme calc
_refine_ls_wR_factor_gt 0.0987
_refine_ls_wR_factor_ref 0.1101
_reflns_Friedel_coverage 0.000
_reflns_number_gt 14852
_reflns_number_total 20002
_reflns_threshold_expression 'I > 2\s(I)'
_cod_data_source_file d2cc03076d2.cif
_cod_data_source_block 2153638
_cod_database_code 7130658
_shelx_shelxl_version_number 2018/3
_shelx_space_group_comment
;
The symmetry employed for this shelxl refinement is uniquely defined
by the following loop, which should always be used as a source of
symmetry information in preference to the above space-group names.
They are only intended as comments.
;
_shelx_estimated_absorpt_t_max 0.223
_shelx_estimated_absorpt_t_min 0.131
_diffrn_source_source 'Incoatc Ius 3.0 '
_olex2_refinement_description
;
1. Fixed Uiso
 At 1.2 times of:
  All C(H) groups, All N(H) groups, All N(H,H,H,H) groups
 At 1.5 times of:
  All C(H,H,H) groups
2. Shared sites
{Rh3, Na3}
{Rh4, Na4}
3. Uiso/Uaniso restraints and constraints
Uanis(Na2) \\sim Ueq: with sigma of 0.005 and sigma for terminal atoms of 0.01
Uanis(O2W) \\sim Ueq, Uanis(O55) \\sim Ueq, Uanis(C17) \\sim Ueq, Uanis(O3W)
\\sim Ueq, Uanis(C24) \\sim Ueq: with sigma of 0.01 and sigma for terminal
atoms of 0.02
Uanis(Rh3) = Uanis(Na3)
Uanis(Rh4) = Uanis(Na4)
4. Others
 Sof(H4BC)=Sof(H4BD)=Sof(H3BC)=Sof(H3BD)=Sof(H5BC)=Sof(H5BD)=Sof(H6BC)=
 Sof(H6BD)=Sof(Na3)=Sof(Na4)=0.5*(1-FVAR(2))
 Sof(H4AA)=Sof(H4AB)=Sof(H3AA)=Sof(H3AB)=Sof(H5AA)=Sof(H5AB)=Sof(H6AA)=
 Sof(H6AB)=Sof(Rh3)=Sof(Rh4)=0.5*FVAR(2)
5.a Secondary CH2 refined with riding coordinates:
 N4(H4AA,H4AB), N4(H4BC,H4BD), N3(H3AA,H3AB), N3(H3BC,H3BD), N5(H5AA,H5AB),
 N5(H5BC,H5BD), N6(H6AA,H6AB), N6(H6BC,H6BD)
5.b Aromatic/amide H refined with riding coordinates:
 C1W(H1W), C2W(H2W), C3(H3), C4(H4), C5(H5), C6(H6), N8(H8), C10(H10),
 C11(H11), C13(H13), C14(H14), C15(H15), C17(H17), C19(H19), C20(H20), C21(H21),
  C22(H22)
5.c Idealised Me refined as rotating group:
 C24(H24A,H24B,H24C)
;
_smtbx_masks_special_details
;
 Highly disordered solvent was located in the structures.
 Reflection contributions from this solvent were removed
 using program OLEX2, function MSAKS, which determined
 there to be 1865.4 electrons in 6634.2 \%A^3^ removed per unit cell. 
 This is consistent with the presence of about 46[H2O] per formula unit
 which account for 1840 electrons. Therefore,
 there are 46[H2O] molecules were added to the chemical formulas.
 Thus all reported items that derive from the molecular formula
 (<i>e.g.</i>, <i>F</i>(000), density, molecular weight,
 <i>etc</i>.) are inconsistent with the calculated values.
;
_olex2_submission_special_instructions 'No special instructions were received'

loop_
_space_group_symop_operation_xyz
'x, y, z'
'-x, y, -z+1/2'
'x+1/2, y+1/2, z'
'-x+1/2, y+1/2, -z+1/2'
'-x, -y, -z'
'x, -y, z-1/2'
'-x+1/2, -y+1/2, -z'
'x+1/2, -y+1/2, z-1/2'

loop_
_atom_site_label
_atom_site_type_symbol
_atom_site_fract_x
_atom_site_fract_y
_atom_site_fract_z
_atom_site_U_iso_or_equiv
_atom_site_adp_type
_atom_site_occupancy
_atom_site_site_symmetry_order
_atom_site_calc_flag
_atom_site_refinement_flags_posn
_atom_site_refinement_flags_adp
_atom_site_refinement_flags_occupancy
_atom_site_disorder_assembly
_atom_site_disorder_group
As1 As 0.41632(4) 0.48181(6) 0.62167(5) 0.0463(3) Uani 1 1 d . . . . .
As2 As 0.39322(4) 0.09968(6) 0.72109(5) 0.0478(3) Uani 1 1 d . . . . .
C1 C 0.5165(4) 0.3141(6) 0.6034(5) 0.052(3) Uani 1 1 d . . . . .
C1W C 0.2459(7) 0.7129(14) 0.3226(9) 0.120(8) Uani 1 1 d . . . . .
H1W H 0.247653 0.723168 0.293078 0.144 Uiso 1 1 calc R . . . .
C2 C 0.5423(4) 0.2608(6) 0.6252(5) 0.049(3) Uani 1 1 d . . . . .
C2W C 0.2494(5) 0.7637(12) 0.3561(8) 0.095(6) Uani 1 1 d . . . . .
H2W H 0.252283 0.808497 0.348892 0.114 Uiso 1 1 calc R . . . .
C3 C 0.5601(4) 0.2302(7) 0.5988(5) 0.056(4) Uani 1 1 d . . . . .
H3 H 0.576537 0.196586 0.612032 0.067 Uiso 1 1 calc R . . . .
C4 C 0.5522(5) 0.2519(8) 0.5521(6) 0.071(5) Uani 1 1 d . . . . .
H4 H 0.563114 0.231219 0.533100 0.085 Uiso 1 1 calc R . . . .
C5 C 0.5276(5) 0.3057(8) 0.5318(5) 0.070(5) Uani 1 1 d . . . . .
H5 H 0.523657 0.319871 0.500520 0.084 Uiso 1 1 calc R . . . .
C6 C 0.5105(4) 0.3356(7) 0.5566(5) 0.061(4) Uani 1 1 d . . . . .
H6 H 0.494840 0.370340 0.542994 0.074 Uiso 1 1 calc R . . . .
C7 C 0.2451(4) 0.6758(8) 0.4129(6) 0.067(4) Uani 1 1 d . . . . .
C8 C 0.2483(4) 0.7458(8) 0.4014(6) 0.064(4) Uani 1 1 d . . . . .
C9 C 0.4010(4) 0.4094(8) 0.8982(6) 0.061(4) Uani 1 1 d . . . . .
C18 C 0.3871(4) 0.3684(7) 0.8590(6) 0.063(4) Uani 1 1 d . . . . .
N8 N 0.3641(4) 0.3247(7) 0.8681(5) 0.074(4) Uani 1 1 d . . . . .
H8 H 0.353058 0.292574 0.849354 0.089 Uiso 1 1 calc R . . . .
C23 C 0.3616(5) 0.3391(9) 0.9092(7) 0.080(5) Uani 1 1 d . . . . .
N7 N 0.3834(4) 0.3896(7) 0.9304(5) 0.073(4) Uani 1 1 d . . . . .
C10 C 0.2396(6) 0.6451(10) 0.3333(8) 0.105(7) Uani 1 1 d . . . . .
H10 H 0.234647 0.612039 0.309571 0.126 Uiso 1 1 calc R . . . .
C11 C 0.2408(5) 0.6281(9) 0.3790(7) 0.078(5) Uani 1 1 d . . . . .
H11 H 0.238701 0.583004 0.386437 0.093 Uiso 1 1 calc R . . . .
C12 C 0.4817(5) 0.1014(8) 0.5574(7) 0.078(5) Uani 1 1 d . . . . .
C13 C 0.4815(6) 0.1426(10) 0.5967(8) 0.089(6) Uani 1 1 d . . . . .
H13 H 0.495923 0.133904 0.628209 0.107 Uiso 1 1 calc R . . . .
C14 C 0.4573(6) 0.1987(10) 0.5845(9) 0.095(7) Uani 1 1 d . . . . .
H14 H 0.455653 0.226202 0.608925 0.114 Uiso 1 1 calc R . . . .
C15 C 0.4379(7) 0.2118(10) 0.5402(10) 0.106(7) Uani 1 1 d . . . . .
H15 H 0.423054 0.248891 0.534076 0.128 Uiso 1 1 calc R . . . .
N4 N 0.4603(4) 0.0703(8) 0.4719(5) 0.087(5) Uani 1 1 d . . . . .
H4AA H 0.464072 0.094836 0.449159 0.104 Uiso 0.415(3) 1 calc R . . A 1
H4AB H 0.439868 0.049311 0.458891 0.104 Uiso 0.415(3) 1 calc R . . A 1
H4BC H 0.464072 0.094836 0.449159 0.104 Uiso 0.085(3) 1 calc R . . A 2
H4BD H 0.439868 0.049311 0.458891 0.104 Uiso 0.085(3) 1 calc R . . A 2
C17 C 0.4385(5) 0.1725(10) 0.5014(8) 0.094(6) Uani 1 1 d . U . . .
H17 H 0.425119 0.184834 0.470108 0.113 Uiso 1 1 calc R . . . .
C19 C 0.4231(5) 0.4238(8) 0.8226(7) 0.075(5) Uani 1 1 d . . . . .
H19 H 0.431374 0.429695 0.797549 0.090 Uiso 1 1 calc R . . . .
C20 C 0.4347(5) 0.4652(8) 0.8612(8) 0.081(6) Uani 1 1 d . . . . .
H20 H 0.450130 0.499642 0.861293 0.097 Uiso 1 1 calc R . . . .
C21 C 0.4248(5) 0.4586(10) 0.9000(7) 0.081(5) Uani 1 1 d . . . . .
H21 H 0.433831 0.486609 0.926680 0.098 Uiso 1 1 calc R . . . .
C22 C 0.3992(5) 0.3726(9) 0.8194(6) 0.080(5) Uani 1 1 d . . . . .
H22 H 0.391507 0.343138 0.793415 0.096 Uiso 1 1 calc R . . . .
Cl1 Cl 0.31057(12) 0.7423(2) 0.52789(17) 0.0800(12) Uani 1 1 d . . . . .
Cl2 Cl 0.46129(16) -0.0802(3) 0.50930(19) 0.0991(15) Uani 1 1 d . . . . .
Na2 Na 0.3732(3) 0.8660(4) 0.5340(4) 0.123(3) Uani 1 1 d . U . . .
N1 N 0.5022(3) 0.3343(5) 0.6353(4) 0.046(3) Uani 1 1 d . . . . .
N2 N 0.5436(3) 0.2492(6) 0.6694(4) 0.052(3) Uani 1 1 d . . . . .
N3 N 0.5046(4) 0.0444(7) 0.5648(5) 0.076(4) Uani 1 1 d . . . . .
H3AA H 0.499476 0.014175 0.583395 0.091 Uiso 0.415(3) 1 calc R . . A 1
H3AB H 0.526550 0.057762 0.579727 0.091 Uiso 0.415(3) 1 calc R . . A 1
H3BC H 0.499476 0.014175 0.583395 0.091 Uiso 0.085(3) 1 calc R . . A 2
H3BD H 0.526550 0.057762 0.579727 0.091 Uiso 0.085(3) 1 calc R . . A 2
N5 N 0.2459(4) 0.6601(7) 0.4605(5) 0.074(4) Uani 1 1 d . . . . .
H5AA H 0.264072 0.633462 0.475292 0.089 Uiso 0.415(3) 1 calc R . . A 1
H5AB H 0.226580 0.638125 0.458688 0.089 Uiso 0.415(3) 1 calc R . . A 1
H5BC H 0.264072 0.633462 0.475292 0.089 Uiso 0.085(3) 1 calc R . . A 2
H5BD H 0.226580 0.638125 0.458688 0.089 Uiso 0.085(3) 1 calc R . . A 2
N6 N 0.2514(3) 0.7958(6) 0.4386(4) 0.063(3) Uani 1 1 d . . . . .
H6AA H 0.234025 0.825396 0.427856 0.076 Uiso 0.415(3) 1 calc R . . A 1
H6AB H 0.271397 0.818203 0.445313 0.076 Uiso 0.415(3) 1 calc R . . A 1
H6BC H 0.234025 0.825396 0.427856 0.076 Uiso 0.085(3) 1 calc R . . A 2
H6BD H 0.271397 0.818203 0.445313 0.076 Uiso 0.085(3) 1 calc R . . A 2
Na1 Na 0.500000 -0.2082(5) 0.750000 0.092(3) Uani 1 2 d S T P . .
O1 O 0.2886(3) 0.2751(5) 0.6269(4) 0.070(3) Uani 1 1 d . . . . .
O1W O 0.5781(5) 0.7476(7) 0.7320(8) 0.156(8) Uani 1 1 d . . . . .
O2 O 0.3993(2) 0.0233(4) 0.7521(3) 0.050(2) Uani 1 1 d . . . . .
O2W O 0.6438(5) 0.7898(8) 0.8565(7) 0.138(6) Uani 1 1 d . U . . .
O3 O 0.3922(3) 0.7317(5) 0.5382(4) 0.065(3) Uani 1 1 d . . . . .
O3W O 0.5540(4) 0.8142(8) 0.8173(6) 0.122(5) Uani 1 1 d . U . . .
O4 O 0.4374(3) 0.6276(5) 0.5398(3) 0.054(2) Uani 1 1 d . . . . .
O5 O 0.3130(3) 0.6543(5) 0.6248(4) 0.068(3) Uani 1 1 d . . . . .
O6 O 0.3715(3) 0.5958(5) 0.5251(3) 0.061(3) Uani 1 1 d . . . . .
O7 O 0.4304(3) 0.4971(5) 0.5202(3) 0.055(2) Uani 1 1 d . . . . .
O8 O 0.3039(3) 0.5594(5) 0.4655(4) 0.067(3) Uani 1 1 d . . . . .
O9 O 0.3621(3) 0.4786(5) 0.4768(3) 0.059(3) Uani 1 1 d . . . . .
O10 O 0.4089(3) 0.3793(5) 0.4622(3) 0.064(3) Uani 1 1 d . . . . .
O11 O 0.3764(3) 0.6480(4) 0.6076(4) 0.059(3) Uani 1 1 d . . . . .
O12 O 0.4328(2) 0.5580(4) 0.6098(3) 0.046(2) Uani 1 1 d . . . . .
O13 O 0.3290(3) 0.5546(5) 0.5688(4) 0.059(2) Uani 1 1 d . . . . .
O14 O 0.3831(3) 0.4601(4) 0.5676(3) 0.053(2) Uani 1 1 d . . . . .
O15 O 0.4351(2) 0.3766(4) 0.5632(3) 0.050(2) Uani 1 1 d . . . . .
O16 O 0.3167(3) 0.4419(5) 0.5195(4) 0.067(3) Uani 1 1 d . . . . .
O17 O 0.3652(3) 0.3563(4) 0.5129(3) 0.059(3) Uani 1 1 d . . . . .
O18 O 0.3767(3) 0.3175(5) 0.6041(3) 0.056(2) Uani 1 1 d . . . . .
O19 O 0.3364(3) 0.4086(5) 0.6135(4) 0.058(2) Uani 1 1 d . . . . .
O20 O 0.4435(2) 0.3248(4) 0.6605(3) 0.048(2) Uani 1 1 d . . . . .
O21 O 0.3286(2) 0.5218(5) 0.6537(4) 0.060(3) Uani 1 1 d . . . . .
O22 O 0.3912(2) 0.5119(4) 0.6530(3) 0.049(2) Uani 1 1 d . . . . .
O23 O 0.3765(3) 0.6176(4) 0.6924(3) 0.055(2) Uani 1 1 d . . . . .
O24 O 0.4909(2) 0.4200(4) 0.7012(3) 0.049(2) Uani 1 1 d . . . . .
O25 O 0.4507(3) 0.4955(4) 0.7355(3) 0.056(2) Uani 1 1 d . . . . .
O26 O 0.3859(3) 0.4913(5) 0.7320(3) 0.059(3) Uani 1 1 d . . . . .
O27 O 0.3292(3) 0.4008(5) 0.7034(4) 0.066(3) Uani 1 1 d . . . . .
O28 O 0.3935(3) 0.3787(4) 0.6891(3) 0.056(2) Uani 1 1 d . . . . .
O29 O 0.3098(3) 0.3075(6) 0.5399(4) 0.076(3) Uani 1 1 d . . . . .
O30 O 0.4264(3) 0.5960(5) 0.7850(4) 0.061(3) Uani 1 1 d . . . . .
O31 O 0.5043(3) 0.5536(4) 0.7977(3) 0.057(2) Uani 1 1 d . . . . .
O32 O 0.5588(3) 0.6206(4) 0.7993(3) 0.056(2) Uani 1 1 d . . . . .
O33 O 0.4969(3) 0.6936(4) 0.7991(4) 0.063(3) Uani 1 1 d . . . . .
O34 O 0.5593(3) 0.6871(4) 0.8773(3) 0.056(2) Uani 1 1 d . . . . .
O35 O 0.5068(3) 0.6101(4) 0.8807(3) 0.055(2) Uani 1 1 d . . . . .
O36 O 0.5015(3) 0.5555(5) 0.9621(4) 0.064(3) Uani 1 1 d . . . . .
O37 O 0.5169(2) 0.4719(4) 0.8974(3) 0.053(2) Uani 1 1 d . . . . .
O38 O 0.3295(3) 0.2065(5) 0.8203(4) 0.066(3) Uani 1 1 d . . . . .
O39 O 0.3845(2) 0.2069(4) 0.7869(3) 0.054(2) Uani 1 1 d . . . . .
O40 O 0.4272(2) 0.2547(4) 0.7308(3) 0.050(2) Uani 1 1 d . . . . .
O41 O 0.3596(3) 0.2628(4) 0.6773(4) 0.058(3) Uani 1 1 d . . . . .
O42 O 0.4021(3) 0.2024(4) 0.6422(3) 0.055(2) Uani 1 1 d . . . . .
O43 O 0.3345(2) 0.1699(4) 0.6154(3) 0.051(2) Uani 1 1 d . . . . .
O44 O 0.3634(3) 0.1759(5) 0.5423(4) 0.072(3) Uani 1 1 d . . . . .
O45 O 0.3167(3) 0.2274(4) 0.7231(4) 0.058(2) Uani 1 1 d . . . . .
O46 O 0.5254(2) 0.1585(4) 0.7294(3) 0.050(2) Uani 1 1 d . . . . .
O47 O 0.4615(3) -0.0176(5) 0.6245(4) 0.063(3) Uani 1 1 d . . . . .
O48 O 0.4125(3) 0.0859(5) 0.6003(4) 0.061(3) Uani 1 1 d . . . . .
O49 O 0.3451(2) 0.0598(5) 0.5785(3) 0.059(3) Uani 1 1 d . . . . .
O50 O 0.5214(2) 0.0259(4) 0.7242(3) 0.054(2) Uani 1 1 d . . . . .
O51 O 0.4608(2) 0.0837(4) 0.6910(3) 0.051(2) Uani 1 1 d . . . . .
O52 O 0.3503(2) 0.1222(4) 0.7121(3) 0.053(2) Uani 1 1 d . . . . .
O53 O 0.3879(3) 0.0682(4) 0.6653(3) 0.052(2) Uani 1 1 d . . . . .
O54 O 0.2865(3) 0.1411(5) 0.6534(4) 0.061(3) Uani 1 1 d . . . . .
O55 O 0.3931(2) -0.0375(4) 0.6184(4) 0.054(2) Uani 1 1 d . U . . .
O56 O 0.3129(3) 0.0248(5) 0.6377(3) 0.056(2) Uani 1 1 d . . . . .
O57 O 0.3219(3) -0.0760(5) 0.5769(4) 0.064(3) Uani 1 1 d . . . . .
O58 O 0.4394(3) -0.0396(4) 0.7021(3) 0.055(2) Uani 1 1 d . . . . .
O59 O 0.2563(3) 0.0251(5) 0.6729(4) 0.069(3) Uani 1 1 d . . . . .
O60 O 0.3589(3) -0.0673(4) 0.6762(4) 0.062(3) Uani 1 1 d . . . . .
O61 O 0.3011(3) 0.1066(5) 0.7454(4) 0.060(3) Uani 1 1 d . . . . .
O62 O 0.4322(3) 0.1089(4) 0.8268(3) 0.050(2) Uani 1 1 d . . . . .
O63 O 0.3652(3) 0.0876(4) 0.8110(4) 0.059(2) Uani 1 1 d . . . . .
O64 O 0.4157(3) 0.0302(5) 0.8924(4) 0.063(3) Uani 1 1 d . . . . .
O65 O 0.4441(3) -0.0272(4) 0.8301(3) 0.054(2) Uani 1 1 d . . . . .
O66 O 0.3765(3) -0.0448(5) 0.8078(4) 0.062(3) Uani 1 1 d . . . . .
O67 O 0.4817(3) -0.1138(4) 0.7880(4) 0.063(3) Uani 1 1 d . . . . .
O68 O 0.4091(3) -0.1068(5) 0.7556(4) 0.060(3) Uani 1 1 d . . . . .
O69 O 0.3429(3) -0.1492(5) 0.7452(4) 0.071(3) Uani 1 1 d . . . . .
O70 O 0.3260(2) -0.0112(5) 0.7254(4) 0.060(3) Uani 1 1 d . . . . .
Rh1 Rh 0.46195(3) 0.40040(5) 0.63206(4) 0.0461(2) Uani 1 1 d . . . . .
Rh2 Rh 0.57118(3) 0.18097(5) 0.72281(4) 0.0467(2) Uani 1 1 d . . . . .
Rh3 Rh 0.250000 0.750000 0.500000 0.0532(6) Uani 0.830(6) 2 d S T P A 1
Rh4 Rh 0.500000 0.000000 0.500000 0.0626(7) Uani 0.830(6) 2 d S T P A 1
S1 S 0.51777(11) 0.29605(19) 0.68564(15) 0.0631(10) Uani 1 1 d . . . . .
W1 W 0.40722(2) 0.03534(3) 0.83160(2) 0.05334(15) Uani 1 1 d . . . . .
W2 W 0.45154(2) -0.04834(3) 0.77153(2) 0.05238(15) Uani 1 1 d . . . . .
W3 W 0.500000 0.10161(4) 0.750000 0.04713(18) Uani 1 2 d S T P . .
W4 W 0.34192(2) 0.16794(3) 0.77702(2) 0.05463(15) Uani 1 1 d . . . . .
W5 W 0.31900(2) 0.21769(3) 0.66084(2) 0.05514(15) Uani 1 1 d . . . . .
W6 W 0.37208(2) 0.13961(3) 0.59715(2) 0.05454(15) Uani 1 1 d . . . . .
W7 W 0.29727(2) 0.05941(3) 0.68825(2) 0.05771(16) Uani 1 1 d . . . . .
W8 W 0.34613(2) -0.01856(3) 0.61757(2) 0.05700(16) Uani 1 1 d . . . . .
W9 W 0.36354(2) -0.07443(3) 0.74308(2) 0.05682(16) Uani 1 1 d . . . . .
W10 W 0.40620(2) 0.29054(3) 0.67190(2) 0.04875(14) Uani 1 1 d . . . . .
W11 W 0.41642(2) 0.56296(3) 0.72875(2) 0.05250(15) Uani 1 1 d . . . . .
W12 W 0.35530(2) 0.44010(3) 0.67791(2) 0.05475(15) Uani 1 1 d . . . . .
W13 W 0.500000 0.47812(4) 0.750000 0.04725(18) Uani 1 2 d S T P . .
W14 W 0.52391(2) 0.62952(3) 0.83067(2) 0.05119(14) Uani 1 1 d . . . . .
W15 W 0.53149(2) 0.54689(3) 0.93423(2) 0.05200(15) Uani 1 1 d . . . . .
W16 W 0.34269(2) 0.36459(3) 0.55871(2) 0.05544(15) Uani 1 1 d . . . . .
W17 W 0.40289(2) 0.41641(3) 0.51125(2) 0.05440(15) Uani 1 1 d . . . . .
W18 W 0.34535(2) 0.59806(3) 0.62877(2) 0.05720(16) Uani 1 1 d . . . . .
W19 W 0.40509(2) 0.65622(3) 0.56733(2) 0.05440(15) Uani 1 1 d . . . . .
W20 W 0.33799(2) 0.52327(3) 0.51141(2) 0.05650(15) Uani 1 1 d . . . . .
W21 W 0.43326(2) 0.01715(3) 0.64798(2) 0.05205(15) Uani 1 1 d . . . . .
Na3 Na 0.250000 0.750000 0.500000 0.0532(6) Uani 0.170(6) 2 d S T P A 2
C24 C 0.3393(5) 0.3046(10) 0.9312(7) 0.087(5) Uani 1 1 d . U . . .
H24A H 0.317436 0.327869 0.922789 0.130 Uiso 1 1 calc GR . . . .
H24B H 0.350661 0.304365 0.965539 0.130 Uiso 1 1 calc GR . . . .
H24C H 0.335311 0.258822 0.919670 0.130 Uiso 1 1 calc GR . . . .
Na5 Na 0.5937(3) 0.7264(5) 0.8206(4) 0.131(3) Uani 1 1 d . . . . .
Na4 Na 0.500000 0.000000 0.500000 0.0626(7) Uani 0.170(6) 2 d S T P A 2
C16 C 0.4598(5) 0.1132(10) 0.5105(8) 0.088(6) Uani 1 1 d . . . . .

loop_
_atom_site_aniso_label
_atom_site_aniso_U_11
_atom_site_aniso_U_22
_atom_site_aniso_U_33
_atom_site_aniso_U_23
_atom_site_aniso_U_13
_atom_site_aniso_U_12
As1 0.0544(9) 0.0408(7) 0.0432(7) 0.0010(6) 0.0170(6) 0.0024(6)
As2 0.0554(9) 0.0408(7) 0.0457(7) -0.0024(6) 0.0161(7) -0.0004(6)
C1 0.050(9) 0.044(7) 0.052(8) -0.017(6) 0.007(7) -0.002(6)
C1W 0.14(2) 0.14(2) 0.085(15) -0.035(16) 0.048(15) 0.003(17)
C2 0.062(9) 0.037(6) 0.047(8) -0.007(6) 0.018(7) -0.003(6)
C2W 0.089(15) 0.122(17) 0.089(14) 0.028(13) 0.049(12) 0.017(12)
C3 0.056(9) 0.055(8) 0.056(9) 0.008(7) 0.019(7) 0.000(7)
C4 0.087(13) 0.073(10) 0.069(11) -0.002(9) 0.048(10) 0.008(9)
C5 0.094(13) 0.078(10) 0.039(8) 0.011(8) 0.023(8) 0.031(9)
C6 0.084(12) 0.058(9) 0.046(8) 0.007(7) 0.028(8) 0.011(8)
C7 0.059(10) 0.071(10) 0.064(10) 0.002(9) 0.015(8) 0.008(8)
C8 0.053(9) 0.057(9) 0.069(10) 0.010(8) 0.005(8) 0.010(7)
C9 0.066(10) 0.058(9) 0.059(9) 0.006(8) 0.019(8) 0.010(8)
C18 0.075(11) 0.052(8) 0.068(10) 0.009(8) 0.033(9) 0.001(8)
N8 0.077(10) 0.073(9) 0.063(9) -0.016(7) 0.014(7) -0.016(7)
C23 0.100(15) 0.075(11) 0.070(12) -0.011(9) 0.036(11) -0.016(10)
N7 0.076(10) 0.066(8) 0.081(10) -0.012(7) 0.031(8) -0.009(7)
C10 0.15(2) 0.070(12) 0.087(15) -0.027(11) 0.026(14) -0.014(12)
C11 0.085(13) 0.074(11) 0.073(12) -0.013(10) 0.025(10) 0.001(9)
C12 0.102(15) 0.059(10) 0.085(13) -0.014(9) 0.049(12) 0.001(9)
C13 0.103(16) 0.086(13) 0.096(14) -0.034(11) 0.057(13) -0.040(12)
C14 0.104(17) 0.075(13) 0.110(18) -0.034(13) 0.045(15) -0.033(12)
C15 0.115(19) 0.060(11) 0.14(2) -0.032(14) 0.047(17) 0.003(11)
N4 0.075(10) 0.096(11) 0.076(10) -0.031(9) 0.012(8) 0.011(8)
C17 0.093(9) 0.080(9) 0.103(10) -0.012(8) 0.028(8) 0.009(7)
C19 0.107(15) 0.049(9) 0.070(11) 0.009(8) 0.033(11) 0.021(9)
C20 0.073(12) 0.060(10) 0.125(17) 0.026(11) 0.052(12) 0.008(9)
C21 0.067(12) 0.106(14) 0.065(11) -0.001(10) 0.015(9) -0.011(10)
C22 0.112(16) 0.070(11) 0.055(10) -0.006(8) 0.026(10) 0.003(10)
Cl1 0.064(3) 0.086(3) 0.085(3) 0.005(2) 0.021(2) 0.010(2)
Cl2 0.114(4) 0.100(4) 0.080(3) -0.006(3) 0.031(3) -0.006(3)
Na2 0.161(7) 0.084(5) 0.126(6) -0.015(5) 0.055(5) 0.016(5)
N1 0.051(7) 0.040(5) 0.048(6) 0.010(5) 0.021(5) 0.007(5)
N2 0.061(8) 0.058(7) 0.037(6) 0.003(5) 0.018(6) 0.008(6)
N3 0.082(11) 0.081(9) 0.068(9) -0.008(7) 0.031(8) 0.005(8)
N5 0.090(11) 0.062(8) 0.069(9) 0.000(7) 0.027(8) -0.002(7)
N6 0.066(9) 0.058(7) 0.062(8) -0.012(6) 0.017(7) 0.000(6)
Na1 0.122(9) 0.058(5) 0.096(8) 0.000 0.038(7) 0.000
O1 0.059(7) 0.075(7) 0.072(7) -0.002(6) 0.019(6) 0.002(5)
O1W 0.174(18) 0.065(9) 0.22(2) -0.012(11) 0.059(16) -0.008(10)
O2 0.055(6) 0.037(4) 0.052(5) 0.000(4) 0.011(4) -0.001(4)
O2W 0.137(12) 0.098(9) 0.145(12) 0.029(9) 0.009(10) -0.003(9)
O3 0.076(7) 0.058(6) 0.061(6) 0.010(5) 0.024(6) 0.010(5)
O3W 0.128(9) 0.101(8) 0.128(9) 0.011(7) 0.034(7) 0.000(7)
O4 0.063(6) 0.057(5) 0.040(5) 0.013(4) 0.017(5) 0.002(5)
O5 0.066(7) 0.070(6) 0.066(7) 0.000(5) 0.022(6) 0.020(5)
O6 0.071(7) 0.057(6) 0.048(5) 0.007(5) 0.012(5) 0.003(5)
O7 0.061(6) 0.056(5) 0.045(5) 0.021(4) 0.014(5) 0.015(5)
O8 0.076(8) 0.060(6) 0.059(6) -0.003(5) 0.018(6) 0.000(5)
O9 0.083(7) 0.049(5) 0.039(5) 0.000(4) 0.017(5) 0.004(5)
O10 0.084(8) 0.055(6) 0.047(5) 0.000(5) 0.017(5) 0.005(5)
O11 0.075(7) 0.046(5) 0.061(6) 0.004(5) 0.032(5) 0.002(5)
O12 0.059(6) 0.040(4) 0.042(5) 0.007(4) 0.022(4) -0.001(4)
O13 0.055(6) 0.060(6) 0.058(6) -0.004(5) 0.014(5) 0.003(5)
O14 0.066(6) 0.045(5) 0.042(5) 0.002(4) 0.011(5) 0.009(4)
O15 0.055(6) 0.053(5) 0.039(5) -0.001(4) 0.016(4) 0.004(4)
O16 0.059(7) 0.065(6) 0.066(7) 0.003(5) 0.009(5) 0.009(5)
O17 0.077(7) 0.045(5) 0.048(5) -0.003(4) 0.013(5) 0.005(5)
O18 0.067(7) 0.059(5) 0.039(5) -0.003(4) 0.017(5) 0.003(5)
O19 0.057(6) 0.055(5) 0.063(6) 0.005(5) 0.023(5) 0.006(5)
O20 0.060(6) 0.045(5) 0.040(5) 0.005(4) 0.017(4) 0.000(4)
O21 0.047(6) 0.052(5) 0.078(7) 0.023(5) 0.020(5) 0.005(4)
O22 0.053(6) 0.047(5) 0.049(5) 0.000(4) 0.021(4) 0.011(4)
O23 0.062(6) 0.040(5) 0.051(5) -0.004(4) 0.005(5) 0.022(4)
O24 0.059(6) 0.046(5) 0.047(5) 0.002(4) 0.025(5) 0.003(4)
O25 0.078(7) 0.043(5) 0.044(5) 0.002(4) 0.016(5) 0.004(5)
O26 0.063(6) 0.067(6) 0.035(5) 0.015(4) 0.005(4) -0.027(5)
O27 0.073(7) 0.060(6) 0.067(7) 0.005(5) 0.028(6) -0.002(5)
O28 0.058(6) 0.040(5) 0.059(6) -0.005(4) 0.009(5) 0.004(4)
O29 0.075(8) 0.077(7) 0.066(7) -0.009(6) 0.013(6) -0.003(6)
O30 0.074(7) 0.047(5) 0.064(6) -0.008(5) 0.026(6) -0.007(5)
O31 0.074(7) 0.046(5) 0.057(6) -0.010(4) 0.032(5) -0.010(5)
O32 0.063(7) 0.052(5) 0.051(6) -0.006(4) 0.019(5) -0.006(5)
O33 0.090(8) 0.041(5) 0.066(6) 0.005(5) 0.037(6) 0.007(5)
O34 0.073(7) 0.039(5) 0.057(6) 0.001(4) 0.023(5) -0.005(4)
O35 0.061(6) 0.052(5) 0.053(6) -0.013(4) 0.019(5) -0.002(4)
O36 0.082(8) 0.062(6) 0.052(6) -0.003(5) 0.029(6) -0.003(5)
O37 0.055(6) 0.046(5) 0.054(6) -0.006(4) 0.015(5) -0.013(4)
O38 0.066(7) 0.061(6) 0.077(7) -0.012(5) 0.030(6) -0.009(5)
O39 0.053(6) 0.051(5) 0.057(6) -0.011(5) 0.017(5) -0.002(4)
O40 0.062(6) 0.039(4) 0.048(5) 0.001(4) 0.017(5) 0.001(4)
O41 0.067(7) 0.038(5) 0.065(6) -0.008(4) 0.016(5) -0.005(4)
O42 0.061(6) 0.052(5) 0.046(5) 0.000(4) 0.013(5) -0.002(4)
O43 0.046(6) 0.048(5) 0.052(5) 0.004(4) 0.008(4) -0.002(4)
O44 0.084(8) 0.061(6) 0.062(7) 0.006(5) 0.015(6) 0.001(6)
O45 0.070(7) 0.042(5) 0.061(6) -0.009(4) 0.021(5) -0.001(4)
O46 0.060(6) 0.046(5) 0.044(5) -0.003(4) 0.018(5) 0.003(4)
O47 0.074(7) 0.058(6) 0.056(6) 0.002(5) 0.022(5) 0.004(5)
O48 0.072(7) 0.061(6) 0.061(6) 0.006(5) 0.037(6) 0.015(5)
O49 0.042(6) 0.077(6) 0.048(5) 0.015(5) 0.003(4) -0.019(5)
O50 0.054(6) 0.051(5) 0.055(6) -0.003(5) 0.016(5) 0.003(4)
O51 0.059(6) 0.045(5) 0.044(5) -0.005(4) 0.012(4) 0.001(4)
O52 0.057(6) 0.049(5) 0.050(5) 0.004(4) 0.014(5) -0.001(4)
O53 0.063(6) 0.045(5) 0.052(5) -0.003(4) 0.025(5) -0.003(4)
O54 0.049(6) 0.065(6) 0.064(6) -0.005(5) 0.015(5) -0.013(5)
O55 0.054(5) 0.034(4) 0.077(6) -0.014(4) 0.029(4) -0.004(4)
O56 0.057(6) 0.052(5) 0.058(6) 0.001(5) 0.019(5) 0.002(4)
O57 0.065(7) 0.054(5) 0.068(7) -0.003(5) 0.017(5) -0.011(5)
O58 0.073(7) 0.038(5) 0.054(6) -0.011(4) 0.025(5) -0.002(4)
O59 0.058(7) 0.072(7) 0.074(7) 0.005(6) 0.020(6) -0.003(5)
O60 0.076(7) 0.046(5) 0.060(6) 0.002(5) 0.019(5) 0.000(5)
O61 0.064(7) 0.050(5) 0.068(6) -0.010(5) 0.025(5) -0.015(5)
O62 0.069(6) 0.040(4) 0.040(5) -0.004(4) 0.018(5) -0.005(4)
O63 0.068(7) 0.044(5) 0.067(6) -0.001(5) 0.027(5) -0.004(4)
O64 0.072(7) 0.055(6) 0.059(6) 0.005(5) 0.022(5) -0.003(5)
O65 0.073(7) 0.041(5) 0.047(5) -0.002(4) 0.021(5) -0.003(4)
O66 0.081(8) 0.057(6) 0.056(6) -0.003(5) 0.034(6) -0.014(5)
O67 0.088(8) 0.041(5) 0.063(6) 0.001(5) 0.029(6) 0.002(5)
O68 0.067(7) 0.048(5) 0.062(6) 0.002(5) 0.020(5) -0.012(5)
O69 0.066(7) 0.063(6) 0.081(8) 0.005(6) 0.022(6) -0.009(5)
O70 0.047(6) 0.051(5) 0.074(7) -0.002(5) 0.013(5) 0.002(4)
Rh1 0.0554(7) 0.0410(5) 0.0413(5) 0.0006(4) 0.0165(5) 0.0026(5)
Rh2 0.0564(7) 0.0397(5) 0.0438(6) 0.0014(4) 0.0175(5) 0.0022(5)
Rh3 0.0504(12) 0.0504(11) 0.0542(11) -0.0013(8) 0.0131(9) 0.0029(8)
Rh4 0.0718(15) 0.0632(12) 0.0474(11) -0.0084(9) 0.0145(10) 0.0143(10)
S1 0.074(3) 0.058(2) 0.059(2) 0.0084(18) 0.025(2) 0.0115(19)
W1 0.0653(4) 0.0467(3) 0.0481(3) -0.0004(3) 0.0203(3) -0.0052(3)
W2 0.0626(4) 0.0403(3) 0.0530(3) 0.0016(2) 0.0191(3) -0.0016(2)
W3 0.0543(5) 0.0391(4) 0.0465(4) 0.000 0.0162(4) 0.000
W4 0.0587(4) 0.0505(3) 0.0561(3) -0.0064(3) 0.0222(3) -0.0040(3)
W5 0.0536(4) 0.0490(3) 0.0588(4) -0.0013(3) 0.0152(3) 0.0002(3)
W6 0.0640(4) 0.0477(3) 0.0476(3) -0.0012(3) 0.0146(3) -0.0009(3)
W7 0.0560(4) 0.0523(3) 0.0624(4) -0.0059(3) 0.0182(3) -0.0057(3)
W8 0.0621(4) 0.0496(3) 0.0552(3) -0.0081(3) 0.0159(3) -0.0064(3)
W9 0.0641(4) 0.0450(3) 0.0591(4) -0.0017(3) 0.0193(3) -0.0073(3)
W10 0.0558(4) 0.0417(3) 0.0460(3) 0.0016(2) 0.0148(3) 0.0000(2)
W11 0.0638(4) 0.0457(3) 0.0487(3) -0.0007(3) 0.0209(3) 0.0034(3)
W12 0.0608(4) 0.0487(3) 0.0563(3) 0.0019(3) 0.0228(3) 0.0018(3)
W13 0.0588(5) 0.0390(4) 0.0419(4) 0.000 0.0155(4) 0.000
W14 0.0650(4) 0.0403(3) 0.0480(3) -0.0025(2) 0.0197(3) -0.0011(2)
W15 0.0646(4) 0.0463(3) 0.0471(3) -0.0048(2) 0.0223(3) -0.0048(3)
W16 0.0597(4) 0.0494(3) 0.0497(3) 0.0012(3) 0.0103(3) 0.0005(3)
W17 0.0655(4) 0.0510(3) 0.0425(3) -0.0005(3) 0.0142(3) 0.0067(3)
W18 0.0631(4) 0.0508(3) 0.0576(4) 0.0035(3) 0.0214(3) 0.0092(3)
W19 0.0660(4) 0.0449(3) 0.0512(3) 0.0065(3) 0.0195(3) 0.0073(3)
W20 0.0612(4) 0.0522(3) 0.0501(3) 0.0051(3) 0.0124(3) 0.0079(3)
W21 0.0605(4) 0.0461(3) 0.0481(3) -0.0041(2) 0.0176(3) -0.0009(3)
Na3 0.0504(12) 0.0504(11) 0.0542(11) -0.0013(8) 0.0131(9) 0.0029(8)
C24 0.084(12) 0.099(11) 0.079(11) 0.018(9) 0.031(9) -0.004(9)
Na5 0.136(9) 0.101(6) 0.137(8) -0.010(6) 0.026(7) -0.005(6)
Na4 0.0718(15) 0.0632(12) 0.0474(11) -0.0084(9) 0.0145(10) 0.0143(10)
C16 0.083(14) 0.075(11) 0.102(16) -0.010(11) 0.028(12) 0.007(10)

loop_
_atom_type_symbol
_atom_type_description
_atom_type_scat_dispersion_real
_atom_type_scat_dispersion_imag
_atom_type_scat_source
C C 0.0033 0.0016 'International Tables Vol C Tables 4.2.6.8 and 6.1.1.4'
H H 0.0000 0.0000 'International Tables Vol C Tables 4.2.6.8 and 6.1.1.4'
As As 0.0499 2.0058 'International Tables Vol C Tables 4.2.6.8 and 6.1.1.4'
Cl Cl 0.1484 0.1585 'International Tables Vol C Tables 4.2.6.8 and 6.1.1.4'
N N 0.0061 0.0033 'International Tables Vol C Tables 4.2.6.8 and 6.1.1.4'
Na Na 0.0362 0.0249 'International Tables Vol C Tables 4.2.6.8 and 6.1.1.4'
O O 0.0106 0.0060 'International Tables Vol C Tables 4.2.6.8 and 6.1.1.4'
Rh Rh -1.1178 0.9187 'International Tables Vol C Tables 4.2.6.8 and 6.1.1.4'
S S 0.1246 0.1234 'International Tables Vol C Tables 4.2.6.8 and 6.1.1.4'
W W -0.8490 6.8722 'International Tables Vol C Tables 4.2.6.8 and 6.1.1.4'

loop_
_geom_angle_atom_site_label_1
_geom_angle_atom_site_label_2
_geom_angle_atom_site_label_3
_geom_angle
_geom_angle_site_symmetry_1
_geom_angle_site_symmetry_3
_geom_angle_publ_flag
O12 As1 O14 104.9(4) . . ?
O12 As1 Rh1 105.4(3) . . ?
O14 As1 Rh1 105.7(3) . . ?
O22 As1 O12 99.3(4) . . ?
O22 As1 O14 99.4(4) . . ?
O22 As1 Rh1 138.6(3) . . ?
O2 As2 O52 104.4(4) . . ?
O2 As2 Rh2 105.9(3) . 2_656 ?
O52 As2 Rh2 105.5(3) . 2_656 ?
O53 As2 O2 98.3(4) . . ?
O53 As2 O52 99.8(5) . . ?
O53 As2 Rh2 138.9(3) . 2_656 ?
C6 C1 C2 120.0(13) . . ?
N1 C1 C2 109.3(12) . . ?
N1 C1 C6 130.7(13) . . ?
C2W C1W C10 120(2) . . ?
C3 C2 C1 120.4(13) . . ?
N2 C2 C1 109.2(12) . . ?
N2 C2 C3 130.4(13) . . ?
C1W C2W C8 118(2) . . ?
C4 C3 C2 117.1(14) . . ?
C3 C4 C5 121.8(14) . . ?
C6 C5 C4 121.8(14) . . ?
C5 C6 C1 118.9(14) . . ?
C8 C7 Na3 75.4(10) . . ?
C11 C7 C8 119.4(16) . . ?
C11 C7 N5 122.6(16) . . ?
C11 C7 Na3 165.1(13) . . ?
N5 C7 C8 118.0(15) . . ?
N5 C7 Na3 42.7(7) . . ?
C2W C8 C7 120.4(17) . . ?
C2W C8 N6 122.2(16) . . ?
C2W C8 Na3 163.6(14) . . ?
C7 C8 N6 117.4(14) . . ?
C7 C8 Na3 76.0(10) . . ?
N6 C8 Na3 41.4(7) . . ?
C18 C9 N7 104.4(14) . . ?
C21 C9 C18 122.1(16) . . ?
C21 C9 N7 133.4(16) . . ?
C9 C18 N8 108.2(14) . . ?
C9 C18 C22 120.2(16) . . ?
N8 C18 C22 131.4(16) . . ?
C23 N8 C18 109.9(14) . . ?
N8 C23 N7 110.0(16) . . ?
N8 C23 C24 126.2(17) . . ?
N7 C23 C24 123.8(17) . . ?
C23 N7 C9 107.5(14) . . ?
C11 C10 C1W 120.2(19) . . ?
C7 C11 C10 121.1(18) . . ?
C13 C12 N3 121.3(19) . . ?
C13 C12 Na4 162.9(16) . . ?
N3 C12 Na4 41.7(7) . . ?
C16 C12 C13 122.4(19) . . ?
C16 C12 N3 116.3(15) . . ?
C16 C12 Na4 74.6(10) . . ?
C12 C13 C14 116(2) . . ?
C15 C14 C13 122(2) . . ?
C14 C15 C17 123(2) . . ?
C16 N4 Rh4 107.8(12) . . ?
C16 N4 Na4 107.8(12) . . ?
C15 C17 C16 119(2) . . ?
C20 C19 C22 121.6(17) . . ?
C19 C20 C21 122.9(18) . . ?
C20 C21 C9 117.4(18) . . ?
C19 C22 C18 115.5(16) . . ?
C1 N1 Rh1 133.9(9) . . ?
C1 N1 S1 113.2(9) . . ?
S1 N1 Rh1 112.8(6) . . ?
C2 N2 Rh2 133.7(9) . . ?
C2 N2 S1 113.8(10) . . ?
S1 N2 Rh2 112.5(6) . . ?
C12 N3 Rh4 110.8(11) . . ?
C12 N3 Na4 110.8(11) . . ?
C7 N5 Rh3 109.7(10) . . ?
C7 N5 Na3 109.7(10) . . ?
C8 N6 Rh3 110.8(9) . . ?
C8 N6 Na3 110.8(9) . . ?
O3W Na1 O3W 159.1(8) 1_545 2_646 ?
O3W Na1 O33 114.0(5) 1_545 2_646 ?
O3W Na1 O33 83.1(5) 2_646 2_646 ?
O3W Na1 O33 83.1(5) 1_545 1_545 ?
O3W Na1 O33 114.0(5) 2_646 1_545 ?
O3W Na1 Na5 35.2(4) 2_646 2_646 ?
O3W Na1 Na5 159.7(5) 1_545 2_646 ?
O3W Na1 Na5 35.2(4) 1_545 1_545 ?
O3W Na1 Na5 159.7(5) 2_646 1_545 ?
O33 Na1 O33 75.8(5) 2_646 1_545 ?
O33 Na1 Na5 70.5(3) 1_545 1_545 ?
O33 Na1 Na5 79.0(3) 2_646 1_545 ?
O33 Na1 Na5 79.0(3) 1_545 2_646 ?
O33 Na1 Na5 70.5(3) 2_646 2_646 ?
O67 Na1 O3W 84.4(5) 2_656 1_545 ?
O67 Na1 O3W 79.6(5) 2_656 2_646 ?
O67 Na1 O3W 84.4(5) . 2_646 ?
O67 Na1 O3W 79.6(5) . 1_545 ?
O67 Na1 O33 166.0(4) . 2_646 ?
O67 Na1 O33 103.9(3) 2_656 2_646 ?
O67 Na1 O33 166.0(4) 2_656 1_545 ?
O67 Na1 O33 103.9(3) . 1_545 ?
O67 Na1 O67 79.9(5) . 2_656 ?
O67 Na1 Na5 95.6(3) . 2_646 ?
O67 Na1 Na5 114.4(3) 2_656 2_646 ?
O67 Na1 Na5 114.4(3) . 1_545 ?
O67 Na1 Na5 95.6(3) 2_656 1_545 ?
Na5 Na1 Na5 141.2(4) 2_646 1_545 ?
As2 O2 W1 113.6(4) . . ?
As2 O2 W2 124.9(5) . . ?
As2 O2 W9 132.6(5) . . ?
W1 O2 W2 91.5(3) . . ?
W1 O2 W9 93.2(3) . . ?
W9 O2 W2 90.6(3) . . ?
W19 O3 Na2 153.4(6) . . ?
Na5 O3W Na1 108.2(7) . 1_565 ?
W19 O4 W15 121.4(4) . 2_656 ?
W19 O6 W20 153.4(5) . . ?
W17 O7 W15 144.0(5) . 2_656 ?
W20 O9 W17 120.4(5) . . ?
W18 O11 W19 150.4(5) . . ?
W18 O11 Na5 102.6(5) . 2_656 ?
W19 O11 Na5 104.1(5) . 2_656 ?
As1 O12 W14 125.8(4) . 2_656 ?
As1 O12 W15 114.0(4) . 2_656 ?
As1 O12 W19 132.1(5) . . ?
W15 O12 W14 91.2(3) 2_656 2_656 ?
W15 O12 W19 93.2(3) 2_656 . ?
W19 O12 W14 90.0(3) . 2_656 ?
W18 O13 W20 148.6(6) . . ?
As1 O14 W16 124.0(4) . . ?
As1 O14 W17 113.9(5) . . ?
As1 O14 W20 132.7(4) . . ?
W17 O14 W16 91.9(3) . . ?
W17 O14 W20 94.3(3) . . ?
W20 O14 W16 90.0(3) . . ?
W17 O15 Rh1 137.4(5) . . ?
W20 O16 W16 123.7(6) . . ?
W16 O17 W17 123.6(5) . . ?
W16 O18 W10 155.1(5) . . ?
W12 O19 W16 149.9(6) . . ?
W10 O20 Rh1 146.4(5) . . ?
W18 O21 W12 124.4(5) . . ?
As1 O22 W11 121.6(5) . . ?
As1 O22 W12 121.8(4) . . ?
As1 O22 W18 128.7(5) . . ?
W11 O22 W12 93.9(3) . . ?
W11 O22 W18 90.8(3) . . ?
W12 O22 W18 90.6(3) . . ?
W11 O23 Na5 101.4(5) . 2_656 ?
W18 O23 W11 125.1(4) . . ?
W18 O23 Na5 101.9(5) . 2_656 ?
W13 O24 Rh1 146.3(5) . . ?
W11 O25 W13 145.4(5) . . ?
W11 O26 W12 125.9(4) . . ?
W12 O28 W10 143.6(5) . . ?
W14 O31 W13 154.0(5) . . ?
W11 O32 W14 148.1(5) 2_656 . ?
W11 O32 Na5 105.5(5) 2_656 . ?
W14 O32 Na5 104.6(4) . . ?
W14 O33 Na1 138.2(6) . 1_565 ?
W14 O34 Na5 98.4(4) . . ?
W19 O34 W14 125.4(4) 2_656 . ?
W19 O34 Na5 103.1(5) 2_656 . ?
W14 O35 W15 122.0(5) . . ?
W15 O37 Rh1 137.3(5) . 2_656 ?
W4 O39 Rh2 137.0(5) . 2_656 ?
W10 O40 Rh2 148.0(5) . 2_656 ?
W5 O41 W10 155.7(6) . . ?
W6 O42 W10 146.3(6) . . ?
W6 O43 W5 148.7(5) . . ?
W5 O45 W4 122.9(5) . . ?
W3 O46 Rh2 148.7(5) . . ?
W21 O48 W6 124.4(5) . . ?
W6 O49 W8 127.4(5) . . ?
W2 O50 W3 155.4(6) 2_656 . ?
W21 O51 W3 146.7(5) . . ?
As2 O52 W4 115.0(5) . . ?
As2 O52 W5 124.3(4) . . ?
As2 O52 W7 132.7(5) . . ?
W4 O52 W5 91.1(3) . . ?
W4 O52 W7 93.5(3) . . ?
W7 O52 W5 89.7(3) . . ?
As2 O53 W6 121.1(4) . . ?
As2 O53 W8 129.0(5) . . ?
As2 O53 W21 122.3(5) . . ?
W6 O53 W8 89.9(3) . . ?
W21 O53 W6 93.7(3) . . ?
W21 O53 W8 91.0(3) . . ?
W7 O54 W5 125.3(5) . . ?
W21 O55 W8 125.9(4) . . ?
W8 O56 W7 151.3(6) . . ?
W21 O58 W2 148.7(5) . . ?
W8 O60 W9 151.3(5) . . ?
W7 O61 W4 120.4(5) . . ?
W1 O62 Rh2 136.8(5) . 2_656 ?
W1 O63 W4 145.8(5) . . ?
W2 O65 W1 122.0(5) . . ?
W9 O66 W1 121.3(5) . . ?
W2 O67 Na1 138.4(6) . . ?
W9 O68 W2 124.7(5) . . ?
W9 O70 W7 155.9(6) . . ?
N1 Rh1 As1 174.4(3) . . ?
O15 Rh1 As1 84.6(3) . . ?
O15 Rh1 N1 92.2(4) . . ?
O15 Rh1 O24 176.6(4) . . ?
O15 Rh1 O37 83.4(4) . 2_656 ?
O20 Rh1 As1 99.2(3) . . ?
O20 Rh1 N1 85.7(4) . . ?
O20 Rh1 O15 96.0(4) . . ?
O20 Rh1 O24 83.5(4) . . ?
O20 Rh1 O37 175.8(4) . 2_656 ?
O24 Rh1 As1 98.7(2) . . ?
O24 Rh1 N1 84.5(4) . . ?
O24 Rh1 O37 96.9(4) . 2_656 ?
O37 Rh1 As1 84.9(3) 2_656 . ?
O37 Rh1 N1 90.1(4) 2_656 . ?
N2 Rh2 As2 173.7(3) . 2_656 ?
O39 Rh2 As2 85.0(3) 2_656 2_656 ?
O39 Rh2 N2 90.0(4) 2_656 . ?
O39 Rh2 O46 176.8(4) 2_656 . ?
O39 Rh2 O62 84.5(4) 2_656 2_656 ?
O40 Rh2 As2 98.4(3) 2_656 2_656 ?
O40 Rh2 N2 85.9(4) 2_656 . ?
O40 Rh2 O39 96.1(4) 2_656 2_656 ?
O40 Rh2 O46 83.9(4) 2_656 . ?
O40 Rh2 O62 177.1(4) 2_656 2_656 ?
O46 Rh2 As2 98.2(3) . 2_656 ?
O46 Rh2 N2 86.8(4) . . ?
O46 Rh2 O62 95.3(4) . 2_656 ?
O62 Rh2 As2 84.4(2) 2_656 2_656 ?
O62 Rh2 N2 91.3(4) 2_656 . ?
Cl1 Rh3 Cl1 180.0 7_566 . ?
N5 Rh3 Cl1 90.3(4) . . ?
N5 Rh3 Cl1 90.3(4) 7_566 7_566 ?
N5 Rh3 Cl1 89.7(4) 7_566 . ?
N5 Rh3 Cl1 89.7(4) . 7_566 ?
N5 Rh3 N5 180.0 7_566 . ?
N6 Rh3 Cl1 88.9(4) . . ?
N6 Rh3 Cl1 88.9(4) 7_566 7_566 ?
N6 Rh3 Cl1 91.1(4) . 7_566 ?
N6 Rh3 Cl1 91.1(4) 7_566 . ?
N6 Rh3 N5 84.1(5) 7_566 7_566 ?
N6 Rh3 N5 96.0(5) . 7_566 ?
N6 Rh3 N5 95.9(5) 7_566 . ?
N6 Rh3 N5 84.0(5) . . ?
N6 Rh3 N6 180.0 7_566 . ?
N4 Rh4 N4 180.0 5_656 . ?
N4 Rh4 Cl2 88.2(5) 5_656 . ?
N4 Rh4 Cl2 88.2(5) . 5_656 ?
N4 Rh4 Cl2 91.8(5) 5_656 5_656 ?
N4 Rh4 Cl2 91.8(5) . . ?
Cl2 Rh4 Cl2 180.0(3) . 5_656 ?
N3 Rh4 N4 96.3(6) . 5_656 ?
N3 Rh4 N4 96.3(6) 5_656 . ?
N3 Rh4 N4 83.7(6) . . ?
N3 Rh4 N4 83.7(6) 5_656 5_656 ?
N3 Rh4 Cl2 91.0(4) . . ?
N3 Rh4 Cl2 89.0(4) 5_656 . ?
N3 Rh4 Cl2 89.0(4) . 5_656 ?
N3 Rh4 Cl2 91.0(4) 5_656 5_656 ?
N3 Rh4 N3 180.0 . 5_656 ?
N1 S1 N2 94.5(6) . . ?
O62 W1 O2 83.0(3) . . ?
O62 W1 O63 90.8(4) . . ?
O62 W1 O65 92.3(4) . . ?
O62 W1 O66 156.1(4) . . ?
O63 W1 O2 86.9(4) . . ?
O63 W1 O65 160.9(4) . . ?
O63 W1 O66 86.0(4) . . ?
O64 W1 O2 170.1(4) . . ?
O64 W1 O62 102.8(4) . . ?
O64 W1 O63 100.9(5) . . ?
O64 W1 O65 96.8(4) . . ?
O64 W1 O66 101.1(4) . . ?
O65 W1 O2 74.8(3) . . ?
O65 W1 O66 83.5(4) . . ?
O66 W1 O2 73.2(3) . . ?
O50 W2 O2 90.6(4) 2_656 . ?
O50 W2 O58 85.5(4) 2_656 . ?
O50 W2 O65 93.0(4) 2_656 . ?
O50 W2 O68 160.3(4) 2_656 . ?
O58 W2 O2 80.1(3) . . ?
O58 W2 O68 85.9(4) . . ?
O65 W2 O2 71.4(4) . . ?
O65 W2 O58 151.4(4) . . ?
O65 W2 O68 86.2(4) . . ?
O67 W2 O2 165.8(4) . . ?
O67 W2 O50 103.0(5) . 2_656 ?
O67 W2 O58 104.6(4) . . ?
O67 W2 O65 103.6(4) . . ?
O67 W2 O68 96.3(4) . . ?
O68 W2 O2 70.4(3) . . ?
O46 W3 O46 101.8(5) 2_656 . ?
O46 W3 O50 87.1(4) 2_656 2_656 ?
O46 W3 O50 87.1(4) . . ?
O46 W3 O50 169.8(4) . 2_656 ?
O46 W3 O50 169.8(4) 2_656 . ?
O46 W3 O51 101.6(4) . . ?
O46 W3 O51 91.6(4) 2_656 . ?
O46 W3 O51 101.6(4) 2_656 2_656 ?
O46 W3 O51 91.6(4) . 2_656 ?
O50 W3 O50 84.5(5) . 2_656 ?
O51 W3 O50 81.6(4) . . ?
O51 W3 O50 81.6(4) 2_656 2_656 ?
O51 W3 O50 82.9(4) . 2_656 ?
O51 W3 O50 82.9(4) 2_656 . ?
O51 W3 O51 159.0(5) 2_656 . ?
O38 W4 O39 102.4(4) . . ?
O38 W4 O45 97.9(5) . . ?
O38 W4 O52 171.3(4) . . ?
O38 W4 O61 101.4(4) . . ?
O38 W4 O63 101.1(5) . . ?
O39 W4 O45 94.3(4) . . ?
O39 W4 O52 83.0(4) . . ?
O39 W4 O61 156.2(4) . . ?
O39 W4 O63 89.8(4) . . ?
O45 W4 O52 74.8(4) . . ?
O45 W4 O61 82.5(4) . . ?
O61 W4 O52 73.4(4) . . ?
O63 W4 O45 159.3(4) . . ?
O63 W4 O52 85.6(4) . . ?
O63 W4 O61 85.6(4) . . ?
O1 W5 O41 103.9(5) . . ?
O1 W5 O43 105.1(4) . . ?
O1 W5 O45 103.2(5) . . ?
O1 W5 O52 166.2(4) . . ?
O1 W5 O54 96.9(5) . . ?
O41 W5 O43 85.9(4) . . ?
O41 W5 O45 92.7(4) . . ?
O41 W5 O52 89.0(4) . . ?
O41 W5 O54 158.9(4) . . ?
O43 W5 O52 80.3(3) . . ?
O43 W5 O54 85.7(4) . . ?
O45 W5 O43 151.1(4) . . ?
O45 W5 O52 70.9(4) . . ?
O45 W5 O54 85.5(4) . . ?
O54 W5 O52 70.5(4) . . ?
O42 W6 O48 89.7(4) . . ?
O42 W6 O53 82.8(3) . . ?
O43 W6 O42 88.9(4) . . ?
O43 W6 O48 157.2(4) . . ?
O43 W6 O53 86.9(3) . . ?
O44 W6 O42 105.1(5) . . ?
O44 W6 O43 103.1(5) . . ?
O44 W6 O48 99.1(5) . . ?
O44 W6 O49 99.8(5) . . ?
O44 W6 O53 167.2(4) . . ?
O48 W6 O53 70.4(4) . . ?
O49 W6 O42 155.1(4) . . ?
O49 W6 O43 84.1(4) . . ?
O49 W6 O48 87.7(4) . . ?
O49 W6 O53 73.0(3) . . ?
O54 W7 O52 74.2(4) . . ?
O54 W7 O56 87.2(4) . . ?
O54 W7 O61 90.1(4) . . ?
O54 W7 O70 157.1(4) . . ?
O56 W7 O52 84.0(4) . . ?
O59 W7 O52 171.3(4) . . ?
O59 W7 O54 100.2(5) . . ?
O59 W7 O56 102.4(5) . . ?
O59 W7 O61 101.1(5) . . ?
O59 W7 O70 102.2(5) . . ?
O61 W7 O52 72.7(4) . . ?
O61 W7 O56 156.4(4) . . ?
O61 W7 O70 90.2(4) . . ?
O70 W7 O52 84.1(4) . . ?
O70 W7 O56 83.4(4) . . ?
O49 W8 O53 69.7(3) . . ?
O49 W8 O55 88.4(4) . . ?
O55 W8 O53 69.4(3) . . ?
O56 W8 O49 87.9(4) . . ?
O56 W8 O53 86.2(4) . . ?
O56 W8 O55 155.1(4) . . ?
O56 W8 O60 86.1(4) . . ?
O57 W8 O49 103.1(4) . . ?
O57 W8 O53 168.4(4) . . ?
O57 W8 O55 102.0(4) . . ?
O57 W8 O56 102.9(5) . . ?
O57 W8 O60 102.4(4) . . ?
O60 W8 O49 154.5(4) . . ?
O60 W8 O53 85.2(4) . . ?
O60 W8 O55 86.8(4) . . ?
O60 W9 O2 83.6(4) . . ?
O66 W9 O2 72.3(4) . . ?
O66 W9 O60 155.5(4) . . ?
O66 W9 O70 89.1(5) . . ?
O68 W9 O2 74.0(3) . . ?
O68 W9 O60 87.5(4) . . ?
O68 W9 O66 90.3(5) . . ?
O68 W9 O70 157.6(4) . . ?
O69 W9 O2 170.6(4) . . ?
O69 W9 O60 103.4(5) . . ?
O69 W9 O66 101.0(5) . . ?
O69 W9 O68 99.7(5) . . ?
O69 W9 O70 102.4(5) . . ?
O70 W9 O2 84.5(4) . . ?
O70 W9 O60 83.9(4) . . ?
O18 W10 O41 84.6(4) . . ?
O20 W10 O18 87.7(4) . . ?
O20 W10 O28 92.2(4) . . ?
O20 W10 O41 171.1(4) . . ?
O20 W10 O42 101.1(4) . . ?
O28 W10 O18 84.5(4) . . ?
O28 W10 O41 82.7(4) . . ?
O40 W10 O18 170.1(4) . . ?
O40 W10 O20 100.7(4) . . ?
O40 W10 O28 100.2(4) . . ?
O40 W10 O41 87.4(4) . . ?
O40 W10 O42 91.3(4) . . ?
O42 W10 O18 81.9(4) . . ?
O42 W10 O28 160.5(4) . . ?
O42 W10 O41 82.2(4) . . ?
O23 W11 O22 73.0(3) . . ?
O25 W11 O22 81.7(3) . . ?
O25 W11 O23 154.0(4) . . ?
O25 W11 O26 87.1(4) . . ?
O25 W11 O32 88.6(4) . 2_656 ?
O26 W11 O22 70.0(3) . . ?
O26 W11 O23 90.1(4) . . ?
O30 W11 O22 167.7(4) . . ?
O30 W11 O23 101.2(4) . . ?
O30 W11 O25 104.8(4) . . ?
O30 W11 O26 99.6(4) . . ?
O30 W11 O32 102.8(4) . 2_656 ?
O32 W11 O22 87.6(4) 2_656 . ?
O32 W11 O23 84.2(4) 2_656 . ?
O32 W11 O26 157.5(4) 2_656 . ?
O19 W12 O21 85.7(4) . . ?
O19 W12 O22 87.5(4) . . ?
O19 W12 O26 157.1(4) . . ?
O19 W12 O28 89.0(4) . . ?
O21 W12 O22 73.5(3) . . ?
O26 W12 O21 89.2(4) . . ?
O26 W12 O22 69.7(3) . . ?
O27 W12 O19 101.8(5) . . ?
O27 W12 O21 100.5(4) . . ?
O27 W12 O22 168.7(4) . . ?
O27 W12 O26 101.1(4) . . ?
O27 W12 O28 103.9(5) . . ?
O28 W12 O21 155.7(4) . . ?
O28 W12 O22 82.6(4) . . ?
O28 W12 O26 86.5(4) . . ?
O24 W13 O24 99.9(5) . 2_656 ?
O24 W13 O25 92.0(4) 2_656 2_656 ?
O24 W13 O25 92.0(4) . . ?
O24 W13 O25 101.2(4) 2_656 . ?
O24 W13 O25 101.2(4) . 2_656 ?
O24 W13 O31 170.7(4) 2_656 2_656 ?
O24 W13 O31 87.8(4) . 2_656 ?
O24 W13 O31 170.7(4) . . ?
O24 W13 O31 87.8(4) 2_656 . ?
O25 W13 O25 159.6(5) . 2_656 ?
O25 W13 O31 83.7(4) 2_656 . ?
O25 W13 O31 81.3(4) . . ?
O25 W13 O31 83.7(4) . 2_656 ?
O25 W13 O31 81.3(4) 2_656 2_656 ?
O31 W13 O31 85.0(5) 2_656 . ?
O31 W14 O12 89.0(4) . 2_656 ?
O31 W14 O32 85.9(4) . . ?
O31 W14 O34 158.4(4) . . ?
O31 W14 O35 92.2(4) . . ?
O32 W14 O12 80.2(3) . 2_656 ?
O33 W14 O12 166.8(4) . 2_656 ?
O33 W14 O31 103.7(5) . . ?
O33 W14 O32 103.9(4) . . ?
O33 W14 O34 97.4(4) . . ?
O33 W14 O35 103.4(4) . . ?
O34 W14 O12 70.3(3) . 2_656 ?
O34 W14 O32 84.7(4) . . ?
O35 W14 O12 72.1(4) . 2_656 ?
O35 W14 O32 152.3(4) . . ?
O35 W14 O34 87.2(4) . . ?
O4 W15 O12 72.3(3) 2_656 2_656 ?
O7 W15 O4 83.7(4) 2_656 2_656 ?
O7 W15 O12 85.8(4) 2_656 2_656 ?
O7 W15 O35 158.8(4) 2_656 . ?
O35 W15 O4 83.3(4) . 2_656 ?
O35 W15 O12 74.3(3) . 2_656 ?
O36 W15 O4 101.6(4) . 2_656 ?
O36 W15 O7 104.5(4) . 2_656 ?
O36 W15 O12 167.6(4) . 2_656 ?
O36 W15 O35 94.4(4) . . ?
O36 W15 O37 103.5(5) . . ?
O37 W15 O4 154.8(4) . 2_656 ?
O37 W15 O7 91.1(4) . 2_656 ?
O37 W15 O12 82.8(4) . 2_656 ?
O37 W15 O35 93.7(4) . . ?
O16 W16 O14 71.0(4) . . ?
O17 W16 O14 70.3(4) . . ?
O17 W16 O16 86.6(4) . . ?
O17 W16 O19 151.7(4) . . ?
O18 W16 O14 90.2(4) . . ?
O18 W16 O16 160.2(4) . . ?
O18 W16 O17 92.7(4) . . ?
O18 W16 O19 84.3(4) . . ?
O19 W16 O14 81.5(4) . . ?
O19 W16 O16 86.9(4) . . ?
O29 W16 O14 166.5(4) . . ?
O29 W16 O16 96.9(5) . . ?
O29 W16 O17 103.8(5) . . ?
O29 W16 O18 102.5(5) . . ?
O29 W16 O19 104.3(5) . . ?
O7 W17 O9 84.6(4) . . ?
O7 W17 O14 85.9(4) . . ?
O7 W17 O17 158.3(4) . . ?
O9 W17 O14 72.3(3) . . ?
O10 W17 O7 102.4(4) . . ?
O10 W17 O9 99.9(4) . . ?
O10 W17 O14 168.2(4) . . ?
O10 W17 O15 104.7(4) . . ?
O10 W17 O17 96.7(4) . . ?
O15 W17 O7 91.6(4) . . ?
O15 W17 O9 155.4(4) . . ?
O15 W17 O14 83.1(4) . . ?
O15 W17 O17 93.3(4) . . ?
O17 W17 O9 82.2(4) . . ?
O17 W17 O14 73.8(4) . . ?
O5 W18 O11 103.7(5) . . ?
O5 W18 O13 103.1(5) . . ?
O5 W18 O21 99.3(5) . . ?
O5 W18 O22 166.6(4) . . ?
O5 W18 O23 99.6(4) . . ?
O11 W18 O21 156.9(4) . . ?
O11 W18 O22 85.6(4) . . ?
O11 W18 O23 86.1(4) . . ?
O13 W18 O11 88.7(4) . . ?
O13 W18 O21 87.3(4) . . ?
O13 W18 O22 86.5(4) . . ?
O13 W18 O23 157.3(4) . . ?
O21 W18 O22 71.5(3) . . ?
O23 W18 O21 88.9(4) . . ?
O23 W18 O22 71.0(3) . . ?
O3 W19 O4 100.4(4) . . ?
O3 W19 O6 100.9(5) . . ?
O3 W19 O11 103.6(4) . . ?
O3 W19 O12 170.2(4) . . ?
O3 W19 O34 99.5(5) . 2_656 ?
O4 W19 O6 88.9(4) . . ?
O4 W19 O11 155.8(4) . . ?
O4 W19 O12 73.0(3) . . ?
O6 W19 O11 84.3(4) . . ?
O6 W19 O12 86.3(4) . . ?
O11 W19 O12 83.4(3) . . ?
O34 W19 O4 91.7(4) 2_656 . ?
O34 W19 O6 159.1(4) 2_656 . ?
O34 W19 O11 86.6(4) 2_656 . ?
O34 W19 O12 73.9(3) 2_656 . ?
O6 W20 O13 85.6(4) . . ?
O6 W20 O14 85.6(4) . . ?
O8 W20 O6 100.1(4) . . ?
O8 W20 O9 101.3(5) . . ?
O8 W20 O13 101.9(4) . . ?
O8 W20 O14 172.0(4) . . ?
O8 W20 O16 99.9(5) . . ?
O9 W20 O6 89.4(4) . . ?
O9 W20 O13 156.7(4) . . ?
O9 W20 O14 73.0(4) . . ?
O9 W20 O16 91.6(4) . . ?
O13 W20 O14 84.0(4) . . ?
O16 W20 O6 159.3(4) . . ?
O16 W20 O13 85.4(4) . . ?
O16 W20 O14 75.0(4) . . ?
O47 W21 O48 99.7(4) . . ?
O47 W21 O51 103.2(5) . . ?
O47 W21 O53 169.3(4) . . ?
O47 W21 O55 100.8(4) . . ?
O47 W21 O58 101.9(4) . . ?
O48 W21 O53 71.3(3) . . ?
O51 W21 O48 90.5(4) . . ?
O51 W21 O53 83.2(4) . . ?
O51 W21 O55 155.8(4) . . ?
O51 W21 O58 88.3(4) . . ?
O55 W21 O48 88.7(4) . . ?
O55 W21 O53 73.7(3) . . ?
O55 W21 O58 83.6(4) . . ?
O58 W21 O48 158.0(4) . . ?
O58 W21 O53 86.7(4) . . ?
Cl1 Na3 Cl1 180.0 7_566 . ?
N5 Na3 Cl1 89.7(4) . 7_566 ?
N5 Na3 Cl1 90.3(4) . . ?
N5 Na3 Cl1 89.7(4) 7_566 . ?
N5 Na3 Cl1 90.3(4) 7_566 7_566 ?
N5 Na3 N5 180.0 7_566 . ?
N6 Na3 Cl1 88.9(4) 7_566 7_566 ?
N6 Na3 Cl1 91.1(4) 7_566 . ?
N6 Na3 Cl1 88.9(4) . . ?
N6 Na3 Cl1 91.1(4) . 7_566 ?
N6 Na3 N5 84.1(5) 7_566 7_566 ?
N6 Na3 N5 96.0(5) . 7_566 ?
N6 Na3 N5 84.0(5) . . ?
N6 Na3 N5 95.9(5) 7_566 . ?
N6 Na3 N6 180.0 7_566 . ?
O1W Na5 Na1 63.0(5) . 1_565 ?
O1W Na5 O11 147.0(6) . 2_656 ?
O1W Na5 O23 86.5(5) . 2_656 ?
O1W Na5 O34 135.7(7) . . ?
O1W Na5 W11 76.5(4) . 2_656 ?
O1W Na5 W14 105.5(5) . . ?
O1W Na5 W18 116.5(5) . 2_656 ?
O1W Na5 W19 161.9(5) . 2_656 ?
O2W Na5 Na1 127.9(5) . 1_565 ?
O2W Na5 O1W 104.1(7) . . ?
O2W Na5 O3W 96.2(7) . . ?
O2W Na5 O11 82.0(6) . 2_656 ?
O2W Na5 O23 97.4(6) . 2_656 ?
O2W Na5 O32 155.2(7) . . ?
O2W Na5 O34 116.7(7) . . ?
O2W Na5 W11 130.0(6) . 2_656 ?
O2W Na5 W14 149.8(7) . . ?
O2W Na5 W18 79.2(5) . 2_656 ?
O2W Na5 W19 93.7(6) . 2_656 ?
O3W Na5 Na1 36.6(5) . 1_565 ?
O3W Na5 O1W 85.4(7) . . ?
O3W Na5 O11 126.7(7) . 2_656 ?
O3W Na5 O23 165.4(7) . 2_656 ?
O3W Na5 O32 106.4(6) . . ?
O3W Na5 O34 74.2(6) . . ?
O3W Na5 W11 133.0(6) . 2_656 ?
O3W Na5 W14 80.4(5) . . ?
O3W Na5 W18 158.1(6) . 2_656 ?
O3W Na5 W19 96.0(5) . 2_656 ?
O11 Na5 Na1 137.6(5) 2_656 1_565 ?
O11 Na5 O23 60.6(4) 2_656 2_656 ?
O11 Na5 O34 60.3(4) 2_656 . ?
O11 Na5 W11 75.1(3) 2_656 2_656 ?
O11 Na5 W14 76.5(3) 2_656 . ?
O11 Na5 W18 31.7(2) 2_656 2_656 ?
O11 Na5 W19 32.0(3) 2_656 2_656 ?
O23 Na5 Na1 128.9(4) 2_656 1_565 ?
O23 Na5 O34 103.8(4) 2_656 . ?
O23 Na5 W11 32.7(2) 2_656 2_656 ?
O23 Na5 W14 90.2(3) 2_656 . ?
O23 Na5 W18 32.2(2) 2_656 2_656 ?
O23 Na5 W19 88.1(3) 2_656 2_656 ?
O32 Na5 Na1 76.9(4) . 1_565 ?
O32 Na5 O1W 88.0(5) . . ?
O32 Na5 O11 76.5(4) . 2_656 ?
O32 Na5 O23 61.3(4) . 2_656 ?
O32 Na5 O34 62.0(4) . . ?
O32 Na5 W11 31.5(2) . 2_656 ?
O32 Na5 W14 32.7(3) . . ?
O32 Na5 W18 76.0(3) . 2_656 ?
O32 Na5 W19 74.3(3) . 2_656 ?
O34 Na5 Na1 78.1(3) . 1_565 ?
O34 Na5 W11 89.2(3) . 2_656 ?
O34 Na5 W14 33.4(2) . . ?
O34 Na5 W18 88.6(3) . 2_656 ?
O34 Na5 W19 30.5(2) . 2_656 ?
W11 Na5 Na1 97.6(3) 2_656 1_565 ?
W11 Na5 W14 63.90(17) 2_656 . ?
W11 Na5 W19 89.6(2) 2_656 2_656 ?
W14 Na5 Na1 63.4(2) . 1_565 ?
W14 Na5 W19 57.19(17) . 2_656 ?
W18 Na5 Na1 152.9(3) 2_656 1_565 ?
W18 Na5 W11 58.24(16) 2_656 2_656 ?
W18 Na5 W14 92.7(2) 2_656 . ?
W18 Na5 W19 63.28(18) 2_656 2_656 ?
W19 Na5 Na1 108.3(3) 2_656 1_565 ?
N4 Na4 N4 180.0 5_656 . ?
N4 Na4 Cl2 91.8(5) 5_656 5_656 ?
N4 Na4 Cl2 91.8(5) . . ?
N4 Na4 Cl2 88.2(5) . 5_656 ?
N4 Na4 Cl2 88.2(5) 5_656 . ?
Cl2 Na4 Cl2 180.0(3) . 5_656 ?
N3 Na4 N4 96.3(6) 5_656 . ?
N3 Na4 N4 96.3(6) . 5_656 ?
N3 Na4 N4 83.7(6) . . ?
N3 Na4 N4 83.7(6) 5_656 5_656 ?
N3 Na4 Cl2 89.0(4) 5_656 . ?
N3 Na4 Cl2 91.0(4) . . ?
N3 Na4 Cl2 91.0(4) 5_656 5_656 ?
N3 Na4 Cl2 89.0(4) . 5_656 ?
N3 Na4 N3 180.0 . 5_656 ?
C12 C16 N4 121.2(16) . . ?
C12 C16 C17 117.6(18) . . ?
C12 C16 Na4 77.5(11) . . ?
N4 C16 Na4 43.7(8) . . ?
C17 C16 N4 121.1(19) . . ?
C17 C16 Na4 163.3(16) . . ?

loop_
_geom_bond_atom_site_label_1
_geom_bond_atom_site_label_2
_geom_bond_distance
_geom_bond_site_symmetry_2
_geom_bond_publ_flag
As1 O12 1.737(8) . ?
As1 O14 1.751(9) . ?
As1 O22 1.724(8) . ?
As1 Rh1 2.4041(17) . ?
As2 O2 1.740(8) . ?
As2 O52 1.743(10) . ?
As2 O53 1.712(9) . ?
As2 Rh2 2.4010(17) 2_656 ?
C1 C2 1.471(19) . ?
C1 C6 1.392(19) . ?
C1 N1 1.342(17) . ?
C1W C2W 1.39(3) . ?
C1W C10 1.42(3) . ?
C2 C3 1.386(19) . ?
C2 N2 1.320(16) . ?
C2W C8 1.41(2) . ?
C3 C4 1.38(2) . ?
C4 C5 1.44(2) . ?
C5 C6 1.32(2) . ?
C7 C8 1.44(2) . ?
C7 C11 1.35(2) . ?
C7 N5 1.44(2) . ?
C7 Na3 2.921(17) . ?
C8 N6 1.455(19) . ?
C8 Na3 2.913(17) . ?
C9 C18 1.37(2) . ?
C9 N7 1.44(2) . ?
C9 C21 1.37(2) . ?
C18 N8 1.375(19) . ?
C18 C22 1.43(2) . ?
N8 C23 1.30(2) . ?
C23 N7 1.34(2) . ?
C23 C24 1.47(2) . ?
C10 C11 1.38(3) . ?
C12 C13 1.43(2) . ?
C12 N3 1.43(2) . ?
C12 Na4 2.899(16) . ?
C12 C16 1.39(3) . ?
C13 C14 1.44(3) . ?
C14 C15 1.30(3) . ?
C15 C17 1.40(3) . ?
N4 Rh4 2.078(15) . ?
N4 Na4 2.078(15) . ?
N4 C16 1.43(2) . ?
C17 C16 1.43(3) . ?
C19 C20 1.35(3) . ?
C19 C22 1.39(2) . ?
C20 C21 1.36(2) . ?
Cl1 Rh3 2.329(4) . ?
Cl1 Na3 2.329(4) . ?
Cl2 Rh4 2.329(6) . ?
Cl2 Na4 2.329(6) . ?
Na2 O3 2.757(13) . ?
N1 Rh1 2.080(10) . ?
N1 S1 1.594(11) . ?
N2 Rh2 2.084(11) . ?
N2 S1 1.605(12) . ?
N3 Rh4 2.064(13) . ?
N3 Na4 2.064(13) . ?
N5 Rh3 2.104(13) . ?
N5 Na3 2.104(13) . ?
N6 Rh3 2.060(13) . ?
N6 Na3 2.060(13) . ?
Na1 O3W 2.440(17) 1_545 ?
Na1 O3W 2.440(17) 2_646 ?
Na1 O33 2.459(12) 1_545 ?
Na1 O33 2.459(12) 2_646 ?
Na1 O67 2.433(12) . ?
Na1 O67 2.433(12) 2_656 ?
Na1 Na5 3.888(11) 2_646 ?
Na1 Na5 3.888(11) 1_545 ?
O1 W5 1.722(11) . ?
O1W Na5 2.52(3) . ?
O2 W1 2.282(9) . ?
O2 W2 2.461(9) . ?
O2 W9 2.383(8) . ?
O2W Na5 2.32(2) . ?
O3 W19 1.711(10) . ?
O3W Na5 2.358(19) . ?
O4 W15 2.018(9) 2_656 ?
O4 W19 1.876(9) . ?
O5 W18 1.702(10) . ?
O6 W19 1.916(10) . ?
O6 W20 1.927(10) . ?
O7 W15 1.935(10) 2_656 ?
O7 W17 1.917(10) . ?
O8 W20 1.724(11) . ?
O9 W17 2.036(10) . ?
O9 W20 1.882(10) . ?
O10 W17 1.730(10) . ?
O11 W18 1.887(9) . ?
O11 W19 1.965(9) . ?
O11 Na5 2.570(15) 2_656 ?
O12 W14 2.461(9) 2_656 ?
O12 W15 2.300(8) 2_656 ?
O12 W19 2.373(8) . ?
O13 W18 1.877(10) . ?
O13 W20 1.971(10) . ?
O14 W16 2.465(10) . ?
O14 W17 2.277(9) . ?
O14 W20 2.362(9) . ?
O15 Rh1 2.007(9) . ?
O15 W17 1.817(9) . ?
O16 W16 1.986(10) . ?
O16 W20 1.886(11) . ?
O17 W16 1.906(10) . ?
O17 W17 1.965(10) . ?
O18 W10 2.021(9) . ?
O18 W16 1.815(9) . ?
O19 W12 1.897(10) . ?
O19 W16 1.946(10) . ?
O20 Rh1 1.995(8) . ?
O20 W10 1.813(9) . ?
O21 W12 1.941(9) . ?
O21 W18 1.913(9) . ?
O22 W11 2.347(9) . ?
O22 W12 2.348(9) . ?
O22 W18 2.449(8) . ?
O23 W11 1.938(8) . ?
O23 W18 1.909(9) . ?
O23 Na5 2.571(14) 2_656 ?
O24 Rh1 2.013(9) . ?
O24 W13 1.784(9) . ?
O25 W11 1.896(9) . ?
O25 W13 1.943(10) . ?
O26 W11 1.917(8) . ?
O26 W12 1.935(9) . ?
O27 W12 1.706(10) . ?
O28 W10 1.940(8) . ?
O28 W12 1.914(9) . ?
O29 W16 1.695(11) . ?
O30 W11 1.704(10) . ?
O31 W13 2.023(9) . ?
O31 W14 1.817(9) . ?
O32 W11 1.906(9) 2_656 ?
O32 W14 1.978(10) . ?
O32 Na5 2.485(13) . ?
O33 W14 1.723(10) . ?
O34 W14 1.973(9) . ?
O34 W19 1.873(10) 2_656 ?
O34 Na5 2.673(15) . ?
O35 W14 1.897(9) . ?
O35 W15 1.994(10) . ?
O36 W15 1.723(10) . ?
O37 Rh1 2.016(9) 2_656 ?
O37 W15 1.814(8) . ?
O38 W4 1.723(10) . ?
O39 Rh2 2.006(9) 2_656 ?
O39 W4 1.836(9) . ?
O40 Rh2 1.992(8) 2_656 ?
O40 W10 1.801(9) . ?
O41 W5 1.797(10) . ?
O41 W10 2.051(10) . ?
O42 W6 1.919(9) . ?
O42 W10 1.932(9) . ?
O43 W5 1.936(9) . ?
O43 W6 1.903(9) . ?
O44 W6 1.701(11) . ?
O45 W4 1.962(10) . ?
O45 W5 1.898(10) . ?
O46 Rh2 2.010(9) . ?
O46 W3 1.782(9) . ?
O47 W21 1.695(10) . ?
O48 W6 1.943(9) . ?
O48 W21 1.930(10) . ?
O49 W6 1.894(9) . ?
O49 W8 1.928(9) . ?
O50 W2 1.817(9) 2_656 ?
O50 W3 2.020(9) . ?
O51 W3 1.947(9) . ?
O51 W21 1.900(9) . ?
O52 W4 2.268(9) . ?
O52 W5 2.477(9) . ?
O52 W7 2.384(9) . ?
O53 W6 2.364(9) . ?
O53 W8 2.482(9) . ?
O53 W21 2.333(9) . ?
O54 W5 1.977(9) . ?
O54 W7 1.884(10) . ?
O55 W8 1.954(9) . ?
O55 W21 1.904(9) . ?
O56 W7 1.956(9) . ?
O56 W8 1.883(9) . ?
O57 W8 1.699(10) . ?
O58 W2 1.952(9) . ?
O58 W21 1.905(9) . ?
O59 W7 1.717(11) . ?
O60 W8 1.897(10) . ?
O60 W9 1.934(10) . ?
O61 W4 2.009(9) . ?
O61 W7 1.897(10) . ?
O62 Rh2 2.021(8) 2_656 ?
O62 W1 1.813(8) . ?
O63 W1 1.916(10) . ?
O63 W4 1.940(9) . ?
O64 W1 1.719(10) . ?
O65 W1 1.968(9) . ?
O65 W2 1.920(9) . ?
O66 W1 1.991(10) . ?
O66 W9 1.899(10) . ?
O67 W2 1.738(10) . ?
O68 W2 2.000(9) . ?
O68 W9 1.885(10) . ?
O69 W9 1.716(10) . ?
O70 W7 1.907(9) . ?
O70 W9 1.905(9) . ?

loop_
_smtbx_masks_void_nr
_smtbx_masks_void_average_x
_smtbx_masks_void_average_y
_smtbx_masks_void_average_z
_smtbx_masks_void_volume
_smtbx_masks_void_count_electrons
_smtbx_masks_void_content
1 0.250 -0.955 -0.096 3317.1 932.7 23H2O
2 -0.250 -0.067 -0.300 3317.1 932.7 23H2O
